data_4341596
loop_
_publ_author_name
'Deacon, Glen B.'
'Junk, Peter C.'
'Wang, Jun'
'Werner, Daniel'

_publ_section_title
;
 Reactivity of Bulky Formamidinatosamarium(II or III) Complexes with
 C&#x2550;O and C&#x2550;S Bonds.
;
_journal_name_full 'Inorganic chemistry'
_journal_page_first 141110081832000
_journal_paper_doi 10.1021/ic502181g
_journal_year 2014
_chemical_formula_moiety 'C82 H105 K N6 Sm, 1.25(C7 H8)'
_chemical_formula_sum 'C83.75 H115 K N6 Sm'
_chemical_formula_weight 1395.27
_chemical_name_systematic
;
 ?
;
_space_group_IT_number 14
_symmetry_cell_setting monoclinic
_symmetry_space_group_name_Hall '-P 2ybc'
_symmetry_space_group_name_H-M 'P 1 21/c 1'
_atom_sites_solution_hydrogens geom
_atom_sites_solution_primary direct
_atom_sites_solution_secondary difmap
_audit_creation_method SHELXL-97
_cell_angle_alpha 90.00
_cell_angle_beta 111.88(3)
_cell_angle_gamma 90.00
_cell_formula_units_Z 8
_cell_length_a 24.734(5)
_cell_length_b 26.888(5)
_cell_length_c 24.902(5)
_cell_measurement_temperature 100(2)
_cell_volume 15368(6)
_computing_cell_refinement 'XDS (Kabsch, 1993)'
_computing_data_collection 'BluIce (McPhillips, 2002)'
_computing_data_reduction 'XDS (Kabsch, 1993)'
_computing_molecular_graphics 'X-Seed (Barbour, 1999)'
_computing_publication_material 'CIFTAB (Sheldrick, 1997)'
_computing_structure_refinement 'SHELXL-97 (Sheldrick, 1997)'
_computing_structure_solution 'SHELXS-97 (Sheldrick, 1997)'
_diffrn_ambient_temperature 100
_diffrn_measured_fraction_theta_full 0.992
_diffrn_measured_fraction_theta_max 0.992
_diffrn_measurement_device_type 'ADSC Quantum 210r'
_diffrn_measurement_method 'Phi Scan'
_diffrn_radiation_monochromator 'Silicon Double Crystal'
_diffrn_radiation_source 'Australian Synchrotron'
_diffrn_radiation_type Synchrotron
_diffrn_radiation_wavelength 0.71073
_diffrn_reflns_av_R_equivalents 0.0347
_diffrn_reflns_av_sigmaI/netI 0.0192
_diffrn_reflns_limit_h_max 29
_diffrn_reflns_limit_h_min -29
_diffrn_reflns_limit_k_max 31
_diffrn_reflns_limit_k_min -31
_diffrn_reflns_limit_l_max 29
_diffrn_reflns_limit_l_min -29
_diffrn_reflns_number 198965
_diffrn_reflns_theta_full 25.00
_diffrn_reflns_theta_max 25.00
_diffrn_reflns_theta_min 0.89
_exptl_absorpt_coefficient_mu 0.864
_exptl_absorpt_correction_T_max 0.9581
_exptl_absorpt_correction_T_min 0.9185
_exptl_absorpt_correction_type multi-scan
_exptl_absorpt_process_details XDS
_exptl_crystal_colour brown
_exptl_crystal_density_diffrn 1.206
_exptl_crystal_density_method 'not measured'
_exptl_crystal_description rhombus
_exptl_crystal_F_000 5924
_exptl_crystal_size_max 0.10
_exptl_crystal_size_mid 0.07
_exptl_crystal_size_min 0.05
_refine_diff_density_max 1.304
_refine_diff_density_min -1.076
_refine_diff_density_rms 0.070
_refine_ls_extinction_method none
_refine_ls_goodness_of_fit_ref 1.063
_refine_ls_hydrogen_treatment constr
_refine_ls_matrix_type fullcycle
_refine_ls_number_parameters 1665
_refine_ls_number_reflns 26829
_refine_ls_number_restraints 26
_refine_ls_restrained_S_all 1.072
_refine_ls_R_factor_all 0.0354
_refine_ls_R_factor_gt 0.0326
_refine_ls_shift/su_max 0.019
_refine_ls_shift/su_mean 0.000
_refine_ls_structure_factor_coef Fsqd
_refine_ls_weighting_details 'calc w=1/[\s^2^(Fo^2^)+(0.0408P)^2^+21.4596P] where P=(Fo^2^+2Fc^2^)/3'
_refine_ls_weighting_scheme calc
_refine_ls_wR_factor_gt 0.0831
_refine_ls_wR_factor_ref 0.0847
_reflns_number_gt 24812
_reflns_number_total 26829
_reflns_threshold_expression >2sigma(I)
_cod_data_source_file ic502181g_si_001.cif
_cod_data_source_block compound2
_cod_depositor_comments
;
The following automatic conversions were performed:

'_exptl_absorpt_correction_type' value 'Multi-Scan' changed to
'multi-scan' according to
/home/saulius/struct/COD-crude-data--automatic-downloads/rss-feeds/ACS/lib/dictionaries/cif_core.dic
dictionary named 'cif_core.dic' version 2.4.2 from 2011-04-26.

Automatic conversion script
Id: cif_fix_values 2935 2014-11-11 08:27:57Z andrius 
;
_cod_original_cell_volume 15368(5)
_cod_original_sg_symbol_H-M P21/c
_cod_database_code 4341596

loop_
_symmetry_equiv_pos_as_xyz
'x, y, z'
'-x, y+1/2, -z+1/2'
'-x, -y, -z'
'x, -y-1/2, z-1/2'

loop_
_atom_site_label
_atom_site_type_symbol
_atom_site_fract_x
_atom_site_fract_y
_atom_site_fract_z
_atom_site_U_iso_or_equiv
_atom_site_adp_type
_atom_site_occupancy
_atom_site_symmetry_multiplicity
_atom_site_calc_flag
_atom_site_refinement_flags
_atom_site_disorder_assembly
_atom_site_disorder_group
Sm1 Sm 0.149390(5) 1.319420(5) 0.194690(5) 0.020 Uani 1 1 d . . .
K1 K 0.20040(3) 1.24485(2) -0.03022(2) 0.029 Uani 1 1 d . . .
N1 N 0.12116(9) 1.23974(8) 0.23535(9) 0.024 Uani 1 1 d . . .
C1 C 0.15673(10) 1.24771(9) 0.28901(11) 0.022 Uani 1 1 d . . .
H1 H 0.1559 1.2261 0.3189 0.027 Uiso 1 1 calc R . .
Sm2 Sm 0.353250(5) 0.839980(4) 0.237350(5) 0.016 Uani 1 1 d . . .
K2 K 0.39486(2) 0.74042(2) 0.48875(2) 0.026 Uani 1 1 d . . .
N2 N 0.19368(9) 1.28555(8) 0.30189(9) 0.021 Uani 1 1 d . . .
C2 C 0.07747(11) 1.20246(10) 0.22485(12) 0.029 Uani 1 1 d . . .
N3 N 0.08304(9) 1.39630(8) 0.18276(10) 0.025 Uani 1 1 d . . .
C3 C 0.02038(13) 1.21803(12) 0.21565(17) 0.044 Uani 1 1 d . . .
N4 N 0.18058(9) 1.41072(8) 0.20259(10) 0.023 Uani 1 1 d . . .
C4 C -0.02371(15) 1.18244(13) 0.1998(2) 0.064 Uani 1 1 d . . .
H4 H -0.0626 1.1924 0.1929 0.077 Uiso 1 1 calc R . .
N5 N 0.16429(9) 1.29332(8) 0.10244(9) 0.023 Uani 1 1 d . . .
C5 C -0.01214(15) 1.13285(13) 0.1937(2) 0.064 Uani 1 1 d . . .
H5 H -0.0428 1.1091 0.1827 0.077 Uiso 1 1 calc R . .
N6 N 0.18075(9) 1.32603(8) 0.02202(9) 0.022 Uani 1 1 d . . .
C6 C 0.04398(14) 1.11807(12) 0.20384(17) 0.047 Uani 1 1 d . . .
H6 H 0.0517 1.0839 0.2001 0.056 Uiso 1 1 calc R . .
N7 N 0.38299(8) 0.93214(7) 0.25333(9) 0.020 Uani 1 1 d . . .
C7 C 0.08987(12) 1.15206(10) 0.21945(12) 0.030 Uani 1 1 d . . .
N8 N 0.28499(8) 0.91707(8) 0.20737(9) 0.020 Uani 1 1 d . . .
C8 C 0.15036(12) 1.13382(10) 0.22771(12) 0.029 Uani 1 1 d . . .
H8 H 0.1788 1.1600 0.2493 0.035 Uiso 1 1 calc R . .
N9 N 0.39161(8) 0.80728(7) 0.15604(9) 0.019 Uani 1 1 d . . .
C9 C 0.15552(16) 1.12691(13) 0.16895(14) 0.046 Uani 1 1 d . . .
H9A H 0.1269 1.1023 0.1463 0.069 Uiso 1 1 calc R . .
H9B H 0.1948 1.1153 0.1746 0.069 Uiso 1 1 calc R . .
H9C H 0.1482 1.1587 0.1482 0.069 Uiso 1 1 calc R . .
N10 N 0.30776(9) 0.77406(7) 0.16037(9) 0.021 Uani 1 1 d . . .
C10 C 0.16689(14) 1.08544(11) 0.26267(13) 0.037 Uani 1 1 d . . .
H10A H 0.1616 1.0896 0.2995 0.056 Uiso 1 1 calc R . .
H10B H 0.2077 1.0774 0.2702 0.056 Uiso 1 1 calc R . .
H10C H 0.1419 1.0584 0.2406 0.056 Uiso 1 1 calc R . .
N11 N 0.36351(9) 0.79881(7) 0.33384(9) 0.019 Uani 1 1 d . . .
C11 C 0.00540(13) 1.27188(12) 0.22343(18) 0.050 Uani 1 1 d . . .
H11 H 0.0414 1.2922 0.2314 0.061 Uiso 1 1 calc R . .
N12 N 0.37141(9) 0.82844(7) 0.42613(9) 0.020 Uani 1 1 d . . .
C12 C -0.04133(19) 1.29262(15) 0.1693(2) 0.065 Uani 1 1 d . . .
H12A H -0.0281 1.2905 0.1369 0.097 Uiso 1 1 calc R . .
H12B H -0.0489 1.3274 0.1758 0.097 Uiso 1 1 calc R . .
H12C H -0.0772 1.2733 0.1603 0.097 Uiso 1 1 calc R . .
C13 C -0.0132(2) 1.27774(16) 0.2751(2) 0.071 Uani 1 1 d . . .
H13A H -0.0192 1.3131 0.2808 0.107 Uiso 1 1 calc R . .
H13B H 0.0173 1.2644 0.3099 0.107 Uiso 1 1 calc R . .
H13C H -0.0496 1.2595 0.2677 0.107 Uiso 1 1 calc R . .
C14 C 0.23348(11) 1.29137(9) 0.35939(10) 0.021 Uani 1 1 d . . .
C15 C 0.27790(11) 1.25664(9) 0.38651(11) 0.022 Uani 1 1 d . . .
C16 C 0.31812(11) 1.26647(10) 0.44245(11) 0.026 Uani 1 1 d . . .
H16 H 0.3480 1.2430 0.4607 0.031 Uiso 1 1 calc R . .
C17 C 0.31527(12) 1.30974(10) 0.47172(12) 0.029 Uani 1 1 d . . .
H17 H 0.3431 1.3160 0.5095 0.035 Uiso 1 1 calc R . .
C18 C 0.27115(12) 1.34380(10) 0.44498(12) 0.028 Uani 1 1 d . . .
H18 H 0.2691 1.3734 0.4649 0.034 Uiso 1 1 calc R . .
C19 C 0.22985(11) 1.33552(9) 0.38964(11) 0.024 Uani 1 1 d . . .
C20 C 0.28528(11) 1.20960(9) 0.35631(11) 0.022 Uani 1 1 d . . .
H20 H 0.2587 1.2120 0.3148 0.027 Uiso 1 1 calc R . .
C21 C 0.34764(11) 1.20478(11) 0.35829(12) 0.030 Uani 1 1 d . . .
H21A H 0.3594 1.2361 0.3457 0.045 Uiso 1 1 calc R . .
H21B H 0.3495 1.1778 0.3325 0.045 Uiso 1 1 calc R . .
H21C H 0.3740 1.1973 0.3979 0.045 Uiso 1 1 calc R . .
C22 C 0.26832(13) 1.16310(10) 0.38185(13) 0.033 Uani 1 1 d . . .
H22A H 0.2939 1.1598 0.4226 0.049 Uiso 1 1 calc R . .
H22B H 0.2724 1.1337 0.3604 0.049 Uiso 1 1 calc R . .
H22C H 0.2278 1.1660 0.3789 0.049 Uiso 1 1 calc R . .
C23 C 0.17910(11) 1.37088(10) 0.36261(12) 0.026 Uani 1 1 d . . .
H23 H 0.1713 1.3728 0.3203 0.031 Uiso 1 1 calc R . .
C24 C 0.19129(14) 1.42366(11) 0.38694(14) 0.039 Uani 1 1 d . . .
H24A H 0.1941 1.4236 0.4273 0.058 Uiso 1 1 calc R . .
H24B H 0.1595 1.4457 0.3640 0.058 Uiso 1 1 calc R . .
H24C H 0.2280 1.4355 0.3851 0.058 Uiso 1 1 calc R . .
C25 C 0.12472(12) 1.34917(11) 0.36922(13) 0.034 Uani 1 1 d . . .
H25A H 0.1185 1.3151 0.3541 0.050 Uiso 1 1 calc R . .
H25B H 0.0908 1.3696 0.3476 0.050 Uiso 1 1 calc R . .
H25C H 0.1300 1.3489 0.4102 0.050 Uiso 1 1 calc R . .
C26 C 0.12703(11) 1.42748(9) 0.19196(11) 0.024 Uani 1 1 d . . .
H26 H 0.1202 1.4623 0.1909 0.029 Uiso 1 1 calc R . .
C27 C 0.02610(11) 1.41728(10) 0.16793(13) 0.029 Uani 1 1 d . . .
C28 C 0.00953(11) 1.44504(10) 0.20697(14) 0.032 Uani 1 1 d . . .
C29 C -0.04753(13) 1.46370(12) 0.18887(16) 0.042 Uani 1 1 d . . .
H29 H -0.0588 1.4832 0.2148 0.051 Uiso 1 1 calc R . .
C30 C -0.08717(13) 1.45424(12) 0.13436(18) 0.048 Uani 1 1 d . . .
H30 H -0.1257 1.4668 0.1230 0.058 Uiso 1 1 calc R . .
C31 C -0.07149(13) 1.42693(12) 0.09652(17) 0.047 Uani 1 1 d . . .
H31 H -0.0994 1.4208 0.0588 0.057 Uiso 1 1 calc R . .
C32 C -0.01525(13) 1.40771(11) 0.11178(15) 0.041 Uani 1 1 d . . .
C33 C 0.05047(12) 1.45613(11) 0.26783(14) 0.033 Uani 1 1 d . . .
H33 H 0.0843 1.4329 0.2776 0.040 Uiso 1 1 calc R . .
C34 C 0.07387(14) 1.50934(12) 0.27318(16) 0.042 Uani 1 1 d . . .
H34A H 0.0960 1.5135 0.2480 0.063 Uiso 1 1 calc R . .
H34B H 0.0994 1.5158 0.3134 0.063 Uiso 1 1 calc R . .
H34C H 0.0412 1.5328 0.2616 0.063 Uiso 1 1 calc R . .
C35 C 0.02192(15) 1.44837(13) 0.31267(16) 0.046 Uani 1 1 d . . .
H35A H -0.0069 1.4746 0.3084 0.069 Uiso 1 1 calc R . .
H35B H 0.0519 1.4497 0.3518 0.069 Uiso 1 1 calc R . .
H35C H 0.0026 1.4159 0.3064 0.069 Uiso 1 1 calc R . .
C36 C 0.00154(17) 1.37916(18) 0.06887(18) 0.072 Uani 1 1 d . . .
H36 H 0.0318 1.3543 0.0907 0.087 Uiso 1 1 calc R . .
C37 C 0.0279(3) 1.4132(2) 0.0381(3) 0.097 Uani 1 1 d U . .
H37A H -0.0004 1.4390 0.0180 0.146 Uiso 1 1 calc R . .
H37B H 0.0386 1.3942 0.0100 0.146 Uiso 1 1 calc R . .
H37C H 0.0628 1.4288 0.0662 0.146 Uiso 1 1 calc R . .
C38 C -0.0491(2) 1.35091(17) 0.0244(2) 0.074 Uani 1 1 d U . .
H38A H -0.0804 1.3743 0.0040 0.111 Uiso 1 1 calc R . .
H38B H -0.0636 1.3258 0.0441 0.111 Uiso 1 1 calc R . .
H38C H -0.0355 1.3346 -0.0036 0.111 Uiso 1 1 calc R . .
C39 C 0.22542(11) 1.44462(9) 0.20596(11) 0.023 Uani 1 1 d . . .
C40 C 0.21914(11) 1.48300(9) 0.16496(12) 0.027 Uani 1 1 d . . .
C41 C 0.26684(12) 1.51362(10) 0.17196(13) 0.032 Uani 1 1 d . . .
H41 H 0.2627 1.5398 0.1451 0.038 Uiso 1 1 calc R . .
C42 C 0.32007(12) 1.50696(10) 0.21680(14) 0.032 Uani 1 1 d . . .
H42 H 0.3517 1.5287 0.2210 0.039 Uiso 1 1 calc R . .
C43 C 0.32664(11) 1.46841(10) 0.25531(13) 0.028 Uani 1 1 d . . .
H43 H 0.3633 1.4634 0.2857 0.034 Uiso 1 1 calc R . .
C44 C 0.28066(11) 1.43669(9) 0.25061(11) 0.024 Uani 1 1 d . . .
C45 C 0.16375(12) 1.49104(10) 0.11176(12) 0.031 Uani 1 1 d . . .
H45 H 0.1389 1.4608 0.1073 0.037 Uiso 1 1 calc R . .
C46 C 0.17559(16) 1.49665(12) 0.05609(14) 0.046 Uani 1 1 d . . .
H46A H 0.1386 1.4960 0.0227 0.069 Uiso 1 1 calc R . .
H46B H 0.2004 1.4692 0.0530 0.069 Uiso 1 1 calc R . .
H46C H 0.1954 1.5284 0.0568 0.069 Uiso 1 1 calc R . .
C47 C 0.12824(13) 1.53602(10) 0.11823(14) 0.037 Uani 1 1 d . . .
H47A H 0.1509 1.5665 0.1213 0.056 Uiso 1 1 calc R . .
H47B H 0.1193 1.5320 0.1532 0.056 Uiso 1 1 calc R . .
H47C H 0.0918 1.5382 0.0843 0.056 Uiso 1 1 calc R . .
C48 C 0.28981(11) 1.39246(10) 0.29066(12) 0.028 Uani 1 1 d . . .
H48 H 0.2528 1.3873 0.2974 0.034 Uiso 1 1 calc R . .
C49 C 0.30066(12) 1.34545(11) 0.26130(14) 0.034 Uani 1 1 d . . .
H49A H 0.2710 1.3429 0.2221 0.051 Uiso 1 1 calc R . .
H49B H 0.2985 1.3161 0.2838 0.051 Uiso 1 1 calc R . .
H49C H 0.3394 1.3472 0.2592 0.051 Uiso 1 1 calc R . .
C50 C 0.33897(13) 1.39880(14) 0.35001(14) 0.043 Uani 1 1 d . . .
H50A H 0.3763 1.4020 0.3450 0.065 Uiso 1 1 calc R . .
H50B H 0.3402 1.3697 0.3741 0.065 Uiso 1 1 calc R . .
H50C H 0.3319 1.4287 0.3689 0.065 Uiso 1 1 calc R . .
C51 C 0.17263(10) 1.33038(9) 0.07055(11) 0.023 Uani 1 1 d . . .
H51 H 0.1726 1.3632 0.0847 0.027 Uiso 1 1 calc R . .
C52 C 0.16729(11) 1.24494(9) 0.08017(10) 0.023 Uani 1 1 d . . .
C53 C 0.11673(11) 1.22209(10) 0.04021(11) 0.026 Uani 1 1 d . . .
C54 C 0.12113(13) 1.17478(10) 0.01948(12) 0.030 Uani 1 1 d . . .
H54 H 0.0872 1.1594 -0.0072 0.036 Uiso 1 1 calc R . .
C55 C 0.17351(13) 1.14962(10) 0.03665(12) 0.032 Uani 1 1 d . . .
H55 H 0.1757 1.1176 0.0214 0.038 Uiso 1 1 calc R . .
C56 C 0.22296(13) 1.17164(10) 0.07647(11) 0.028 Uani 1 1 d . . .
H56 H 0.2589 1.1541 0.0890 0.034 Uiso 1 1 calc R . .
C57 C 0.22093(11) 1.21903(10) 0.09847(11) 0.024 Uani 1 1 d . . .
C58 C 0.05777(12) 1.24746(11) 0.02237(12) 0.030 Uani 1 1 d . . .
H58 H 0.0647 1.2838 0.0303 0.036 Uiso 1 1 calc R . .
C59 C 0.02090(14) 1.24113(15) -0.04184(14) 0.050 Uani 1 1 d . . .
H59A H 0.0443 1.2496 -0.0648 0.075 Uiso 1 1 calc R . .
H59B H -0.0131 1.2632 -0.0525 0.075 Uiso 1 1 calc R . .
H59C H 0.0078 1.2065 -0.0494 0.075 Uiso 1 1 calc R . .
C60 C 0.02577(16) 1.22797(15) 0.05968(17) 0.054 Uani 1 1 d . . .
H60A H 0.0198 1.1920 0.0538 0.081 Uiso 1 1 calc R . .
H60B H -0.0121 1.2446 0.0488 0.081 Uiso 1 1 calc R . .
H60C H 0.0490 1.2347 0.1005 0.081 Uiso 1 1 calc R . .
C61 C 0.27499(11) 1.24075(10) 0.14461(11) 0.028 Uani 1 1 d . . .
H61 H 0.2695 1.2776 0.1449 0.033 Uiso 1 1 calc R . .
C62 C 0.33110(13) 1.23108(14) 0.13395(15) 0.044 Uani 1 1 d . . .
H62A H 0.3406 1.1956 0.1391 0.066 Uiso 1 1 calc R . .
H62B H 0.3630 1.2504 0.1616 0.066 Uiso 1 1 calc R . .
H62C H 0.3256 1.2411 0.0944 0.066 Uiso 1 1 calc R . .
C63 C 0.28028(15) 1.22083(12) 0.20403(12) 0.040 Uani 1 1 d . . .
H63A H 0.2448 1.2289 0.2110 0.061 Uiso 1 1 calc R . .
H63B H 0.3140 1.2362 0.2341 0.061 Uiso 1 1 calc R . .
H63C H 0.2855 1.1847 0.2050 0.061 Uiso 1 1 calc R . .
C64 C 0.19488(11) 1.36923(9) -0.00315(11) 0.023 Uani 1 1 d . . .
C65 C 0.25250(11) 1.38791(10) 0.01841(12) 0.026 Uani 1 1 d . . .
C66 C 0.26647(13) 1.42759(10) -0.01026(13) 0.033 Uani 1 1 d . . .
H66 H 0.3050 1.4404 0.0041 0.039 Uiso 1 1 calc R . .
C67 C 0.22559(14) 1.44848(11) -0.05882(13) 0.035 Uani 1 1 d . . .
H67 H 0.2359 1.4754 -0.0778 0.042 Uiso 1 1 calc R . .
C68 C 0.16936(13) 1.43009(10) -0.07990(12) 0.032 Uani 1 1 d . . .
H68 H 0.1413 1.4445 -0.1136 0.038 Uiso 1 1 calc R . .
C69 C 0.15289(12) 1.39089(10) -0.05282(11) 0.026 Uani 1 1 d . . .
C70 C 0.29947(12) 1.36559(11) 0.07131(13) 0.031 Uani 1 1 d . . .
H70 H 0.2817 1.3374 0.0852 0.037 Uiso 1 1 calc R . .
C71 C 0.34981(14) 1.34481(14) 0.05679(15) 0.047 Uani 1 1 d . . .
H71A H 0.3352 1.3187 0.0275 0.071 Uiso 1 1 calc R . .
H71B H 0.3794 1.3308 0.0918 0.071 Uiso 1 1 calc R . .
H71C H 0.3672 1.3716 0.0418 0.071 Uiso 1 1 calc R . .
C72 C 0.32316(17) 1.40272(16) 0.12058(15) 0.058 Uani 1 1 d . . .
H72A H 0.3426 1.4300 0.1088 0.086 Uiso 1 1 calc R . .
H72B H 0.3512 1.3861 0.1546 0.086 Uiso 1 1 calc R . .
H72C H 0.2910 1.4161 0.1301 0.086 Uiso 1 1 calc R . .
C73 C 0.09048(12) 1.37140(10) -0.07756(12) 0.029 Uani 1 1 d . . .
H73 H 0.0825 1.3543 -0.0456 0.035 Uiso 1 1 calc R . .
C74 C 0.04455(14) 1.41241(13) -0.10182(16) 0.049 Uani 1 1 d . . .
H74A H 0.0511 1.4387 -0.0728 0.073 Uiso 1 1 calc R . .
H74B H 0.0056 1.3983 -0.1113 0.073 Uiso 1 1 calc R . .
H74C H 0.0477 1.4264 -0.1369 0.073 Uiso 1 1 calc R . .
C75 C 0.08332(15) 1.33331(13) -0.12505(15) 0.045 Uani 1 1 d . . .
H75A H 0.0914 1.3491 -0.1567 0.067 Uiso 1 1 calc R . .
H75B H 0.0433 1.3205 -0.1397 0.067 Uiso 1 1 calc R . .
H75C H 0.1106 1.3058 -0.1093 0.067 Uiso 1 1 calc R . .
C76 C 0.32923(10) 0.94869(9) 0.22483(11) 0.020 Uani 1 1 d . . .
H76 H 0.3225 0.9832 0.2170 0.024 Uiso 1 1 calc R . .
C77 C 0.42954(10) 0.96606(9) 0.27560(11) 0.021 Uani 1 1 d . . .
C78 C 0.48272(10) 0.95203(9) 0.27028(10) 0.021 Uani 1 1 d . . .
C79 C 0.53136(11) 0.98267(10) 0.29305(11) 0.027 Uani 1 1 d . . .
H79 H 0.5667 0.9734 0.2890 0.032 Uiso 1 1 calc R . .
C80 C 0.52903(12) 1.02637(11) 0.32141(13) 0.034 Uani 1 1 d . . .
H80 H 0.5622 1.0473 0.3360 0.041 Uiso 1 1 calc R . .
C81 C 0.47797(13) 1.03915(11) 0.32822(13) 0.035 Uani 1 1 d . . .
H81 H 0.4769 1.0688 0.3485 0.042 Uiso 1 1 calc R . .
C82 C 0.42769(11) 1.00995(10) 0.30624(12) 0.027 Uani 1 1 d . . .
C83 C 0.48628(10) 0.90281(9) 0.24222(11) 0.023 Uani 1 1 d . . .
H83 H 0.4479 0.8972 0.2100 0.027 Uiso 1 1 calc R . .
C84 C 0.53347(11) 0.90043(11) 0.21633(12) 0.030 Uani 1 1 d . . .
H84A H 0.5277 0.9276 0.1885 0.045 Uiso 1 1 calc R . .
H84B H 0.5310 0.8685 0.1966 0.045 Uiso 1 1 calc R . .
H84C H 0.5719 0.9037 0.2473 0.045 Uiso 1 1 calc R . .
C85 C 0.49517(11) 0.86037(10) 0.28601(12) 0.029 Uani 1 1 d . . .
H85A H 0.5354 0.8609 0.3141 0.043 Uiso 1 1 calc R . .
H85B H 0.4875 0.8284 0.2656 0.043 Uiso 1 1 calc R . .
H85C H 0.4683 0.8647 0.3063 0.043 Uiso 1 1 calc R . .
C86 C 0.37447(12) 1.02722(11) 0.31813(13) 0.033 Uani 1 1 d . . .
H86 H 0.3442 1.0006 0.3042 0.040 Uiso 1 1 calc R . .
C87 C 0.38807(15) 1.03499(15) 0.38293(15) 0.049 Uani 1 1 d . . .
H87A H 0.4027 1.0039 0.4038 0.074 Uiso 1 1 calc R . .
H87B H 0.3525 1.0450 0.3886 0.074 Uiso 1 1 calc R . .
H87C H 0.4176 1.0610 0.3977 0.074 Uiso 1 1 calc R . .
C88 C 0.34882(14) 1.07472(12) 0.28423(16) 0.044 Uani 1 1 d . . .
H88A H 0.3775 1.1017 0.2973 0.067 Uiso 1 1 calc R . .
H88B H 0.3135 1.0841 0.2908 0.067 Uiso 1 1 calc R . .
H88C H 0.3391 1.0688 0.2428 0.067 Uiso 1 1 calc R . .
C89 C 0.22788(10) 0.93798(9) 0.18376(11) 0.022 Uani 1 1 d . . .
C90 C 0.20834(11) 0.96783(9) 0.13371(11) 0.025 Uani 1 1 d . . .
C91 C 0.15149(12) 0.98709(11) 0.11498(12) 0.032 Uani 1 1 d . . .
H91 H 0.1382 1.0081 0.0820 0.038 Uiso 1 1 calc R . .
C92 C 0.11463(12) 0.97625(12) 0.14318(13) 0.035 Uani 1 1 d . . .
H92 H 0.0762 0.9894 0.1295 0.042 Uiso 1 1 calc R . .
C93 C 0.13389(11) 0.94607(11) 0.19167(12) 0.031 Uani 1 1 d . . .
H93 H 0.1082 0.9384 0.2109 0.037 Uiso 1 1 calc R . .
C94 C 0.18999(11) 0.92677(10) 0.21284(12) 0.025 Uani 1 1 d . . .
C95 C 0.24508(12) 0.97986(10) 0.09823(12) 0.028 Uani 1 1 d . . .
H95 H 0.2801 0.9577 0.1117 0.034 Uiso 1 1 calc R . .
C96 C 0.26612(14) 1.03372(11) 0.10617(14) 0.039 Uani 1 1 d . . .
H96A H 0.2325 1.0561 0.0955 0.058 Uiso 1 1 calc R . .
H96B H 0.2882 1.0403 0.0814 0.058 Uiso 1 1 calc R . .
H96C H 0.2912 1.0393 0.1467 0.058 Uiso 1 1 calc R . .
C97 C 0.21155(14) 0.96991(12) 0.03374(12) 0.037 Uani 1 1 d . . .
H97A H 0.1795 0.9938 0.0186 0.056 Uiso 1 1 calc R . .
H97B H 0.1958 0.9360 0.0286 0.056 Uiso 1 1 calc R . .
H97C H 0.2379 0.9735 0.0128 0.056 Uiso 1 1 calc R . .
C98 C 0.21156(12) 0.89672(10) 0.26857(13) 0.031 Uani 1 1 d . . .
H98 H 0.2378 0.8701 0.2641 0.037 Uiso 1 1 calc R . .
C99 C 0.24776(14) 0.92967(13) 0.31909(13) 0.042 Uani 1 1 d . . .
H99A H 0.2230 0.9559 0.3250 0.062 Uiso 1 1 calc R . .
H99B H 0.2796 0.9448 0.3104 0.062 Uiso 1 1 calc R . .
H99C H 0.2639 0.9095 0.3542 0.062 Uiso 1 1 calc R . .
C100 C 0.16320(13) 0.87134(12) 0.28272(15) 0.039 Uani 1 1 d . . .
H10D H 0.1805 0.8493 0.3161 0.059 Uiso 1 1 calc R . .
H10E H 0.1387 0.8518 0.2493 0.059 Uiso 1 1 calc R . .
H10F H 0.1394 0.8966 0.2918 0.059 Uiso 1 1 calc R . .
C101 C 0.34674(10) 0.77664(9) 0.13615(10) 0.019 Uani 1 1 d . . .
H101 H 0.3425 0.7561 0.1038 0.023 Uiso 1 1 calc R . .
C102 C 0.42832(10) 0.81177(9) 0.12420(10) 0.019 Uani 1 1 d . . .
C103 C 0.47189(10) 0.77637(9) 0.12831(10) 0.021 Uani 1 1 d . . .
C104 C 0.50908(11) 0.78533(10) 0.09838(11) 0.025 Uani 1 1 d . . .
H104 H 0.5385 0.7617 0.1011 0.030 Uiso 1 1 calc R . .
C105 C 0.50410(11) 0.82741(10) 0.06521(11) 0.027 Uani 1 1 d . . .
H105 H 0.5300 0.8328 0.0456 0.032 Uiso 1 1 calc R . .
C106 C 0.46082(11) 0.86176(10) 0.06079(11) 0.026 Uani 1 1 d . . .
H106 H 0.4571 0.8907 0.0377 0.032 Uiso 1 1 calc R . .
C107 C 0.42284(11) 0.85469(9) 0.08943(10) 0.022 Uani 1 1 d . . .
C108 C 0.48165(12) 0.73010(10) 0.16542(11) 0.027 Uani 1 1 d . . .
H108 H 0.4510 0.7289 0.1826 0.033 Uiso 1 1 calc R . .
C109 C 0.54162(13) 0.73218(14) 0.21510(13) 0.042 Uani 1 1 d . . .
H10G H 0.5723 0.7315 0.1991 0.063 Uiso 1 1 calc R . .
H10H H 0.5460 0.7034 0.2406 0.063 Uiso 1 1 calc R . .
H10I H 0.5447 0.7629 0.2373 0.063 Uiso 1 1 calc R . .
C110 C 0.47717(17) 0.68259(11) 0.13018(15) 0.044 Uani 1 1 d . . .
H11A H 0.4393 0.6816 0.0980 0.066 Uiso 1 1 calc R . .
H11B H 0.4810 0.6535 0.1551 0.066 Uiso 1 1 calc R . .
H11C H 0.5084 0.6822 0.1149 0.066 Uiso 1 1 calc R . .
C111 C 0.37385(11) 0.89136(10) 0.08202(12) 0.026 Uani 1 1 d . . .
H111 H 0.3660 0.8912 0.1186 0.031 Uiso 1 1 calc R . .
C112 C 0.38794(14) 0.94473(11) 0.07102(16) 0.044 Uani 1 1 d . . .
H11D H 0.4247 0.9550 0.1014 0.065 Uiso 1 1 calc R . .
H11E H 0.3565 0.9668 0.0714 0.065 Uiso 1 1 calc R . .
H11F H 0.3917 0.9467 0.0333 0.065 Uiso 1 1 calc R . .
C113 C 0.31862(12) 0.87301(12) 0.03330(13) 0.034 Uani 1 1 d . . .
H11G H 0.3245 0.8739 -0.0035 0.051 Uiso 1 1 calc R . .
H11H H 0.2858 0.8945 0.0308 0.051 Uiso 1 1 calc R . .
H11I H 0.3102 0.8388 0.0414 0.051 Uiso 1 1 calc R . .
C114 C 0.26187(11) 0.73871(9) 0.13855(11) 0.023 Uani 1 1 d . . .
C115 C 0.27148(12) 0.68938(10) 0.15789(12) 0.029 Uani 1 1 d . . .
C116 C 0.22513(13) 0.65614(11) 0.13911(14) 0.038 Uani 1 1 d . . .
H116 H 0.2311 0.6225 0.1516 0.046 Uiso 1 1 calc R . .
C117 C 0.17052(14) 0.67132(12) 0.10252(15) 0.044 Uani 1 1 d . . .
H117 H 0.1391 0.6483 0.0904 0.053 Uiso 1 1 calc R . .
C118 C 0.16166(13) 0.71996(11) 0.08363(14) 0.040 Uani 1 1 d . . .
H118 H 0.1241 0.7300 0.0580 0.048 Uiso 1 1 calc R . .
C119 C 0.20661(11) 0.75449(10) 0.10139(12) 0.029 Uani 1 1 d . . .
C120 C 0.33079(13) 0.67153(11) 0.19958(14) 0.039 Uani 1 1 d . . .
H120 H 0.3550 0.7016 0.2163 0.047 Uiso 1 1 calc R . .
C121 C 0.36202(15) 0.64165(15) 0.16855(17) 0.054 Uani 1 1 d . . .
H12D H 0.4003 0.6314 0.1962 0.082 Uiso 1 1 calc R . .
H12E H 0.3671 0.6621 0.1382 0.082 Uiso 1 1 calc R . .
H12F H 0.3390 0.6121 0.1511 0.082 Uiso 1 1 calc R . .
C122 C 0.32720(15) 0.64132(12) 0.24922(13) 0.042 Uani 1 1 d . . .
H12G H 0.3062 0.6603 0.2689 0.063 Uiso 1 1 calc R . .
H12H H 0.3666 0.6338 0.2766 0.063 Uiso 1 1 calc R . .
H12I H 0.3064 0.6102 0.2344 0.063 Uiso 1 1 calc R . .
C123 C 0.19408(12) 0.80795(10) 0.08026(13) 0.034 Uani 1 1 d . . .
H123 H 0.2312 0.8272 0.0974 0.040 Uiso 1 1 calc R . .
C124 C 0.17422(16) 0.81104(12) 0.01414(15) 0.048 Uani 1 1 d . . .
H12J H 0.2042 0.7965 0.0020 0.072 Uiso 1 1 calc R . .
H12K H 0.1681 0.8459 0.0020 0.072 Uiso 1 1 calc R . .
H12L H 0.1377 0.7926 -0.0038 0.072 Uiso 1 1 calc R . .
C125 C 0.14937(16) 0.83179(13) 0.10062(18) 0.052 Uani 1 1 d . . .
H12M H 0.1121 0.8142 0.0834 0.078 Uiso 1 1 calc R . .
H12N H 0.1442 0.8668 0.0887 0.078 Uiso 1 1 calc R . .
H12O H 0.1630 0.8298 0.1429 0.078 Uiso 1 1 calc R . .
C126 C 0.36711(10) 0.83424(9) 0.37224(11) 0.020 Uani 1 1 d . . .
H126 H 0.3665 0.8675 0.3593 0.024 Uiso 1 1 calc R . .
C127 C 0.36456(10) 0.74956(9) 0.35602(10) 0.019 Uani 1 1 d . . .
C128 C 0.41689(10) 0.72221(9) 0.37625(10) 0.020 Uani 1 1 d . . .
C129 C 0.41651(11) 0.67362(9) 0.39654(11) 0.022 Uani 1 1 d . . .
H129 H 0.4514 0.6547 0.4094 0.027 Uiso 1 1 calc R . .
C130 C 0.36570(12) 0.65284(9) 0.39810(11) 0.026 Uani 1 1 d . . .
H130 H 0.3660 0.6201 0.4124 0.031 Uiso 1 1 calc R . .
C131 C 0.31446(11) 0.68037(9) 0.37852(11) 0.024 Uani 1 1 d . . .
H131 H 0.2798 0.6660 0.3797 0.029 Uiso 1 1 calc R . .
C132 C 0.31264(11) 0.72841(9) 0.35726(10) 0.021 Uani 1 1 d . . .
C133 C 0.47288(11) 0.74403(9) 0.37470(11) 0.022 Uani 1 1 d . . .
H133 H 0.4691 0.7811 0.3736 0.027 Uiso 1 1 calc R . .
C134 C 0.48077(14) 0.72762(13) 0.31961(14) 0.040 Uani 1 1 d . . .
H13D H 0.4817 0.6912 0.3183 0.060 Uiso 1 1 calc R . .
H13E H 0.5174 0.7410 0.3192 0.060 Uiso 1 1 calc R . .
H13F H 0.4482 0.7400 0.2859 0.060 Uiso 1 1 calc R . .
C135 C 0.52698(12) 0.73030(12) 0.42724(13) 0.037 Uani 1 1 d . . .
H13G H 0.5210 0.7395 0.4627 0.056 Uiso 1 1 calc R . .
H13H H 0.5608 0.7482 0.4255 0.056 Uiso 1 1 calc R . .
H13I H 0.5338 0.6944 0.4272 0.056 Uiso 1 1 calc R . .
C136 C 0.25581(11) 0.75717(10) 0.33338(11) 0.025 Uani 1 1 d . . .
H136 H 0.2654 0.7933 0.3404 0.030 Uiso 1 1 calc R . .
C137 C 0.21331(13) 0.74399(11) 0.36251(15) 0.038 Uani 1 1 d . . .
H13J H 0.1996 0.7098 0.3526 0.057 Uiso 1 1 calc R . .
H13K H 0.1800 0.7668 0.3491 0.057 Uiso 1 1 calc R . .
H13L H 0.2330 0.7470 0.4046 0.057 Uiso 1 1 calc R . .
C138 C 0.22754(12) 0.74946(12) 0.26772(13) 0.036 Uani 1 1 d . . .
H13M H 0.2546 0.7602 0.2496 0.054 Uiso 1 1 calc R . .
H13N H 0.1916 0.7691 0.2522 0.054 Uiso 1 1 calc R . .
H13O H 0.2184 0.7142 0.2594 0.054 Uiso 1 1 calc R . .
C139 C 0.37891(11) 0.87287(9) 0.45931(10) 0.022 Uani 1 1 d . . .
C140 C 0.33454(11) 0.88768(9) 0.47914(11) 0.024 Uani 1 1 d . . .
C141 C 0.34375(13) 0.92985(11) 0.51387(12) 0.032 Uani 1 1 d . . .
H141 H 0.3142 0.9404 0.5270 0.038 Uiso 1 1 calc R . .
C142 C 0.39476(14) 0.95658(11) 0.52954(13) 0.036 Uani 1 1 d . . .
H142 H 0.4003 0.9851 0.5535 0.044 Uiso 1 1 calc R . .
C143 C 0.43804(13) 0.94175(11) 0.51024(12) 0.034 Uani 1 1 d . . .
H143 H 0.4732 0.9603 0.5213 0.040 Uiso 1 1 calc R . .
C144 C 0.43118(11) 0.90024(10) 0.47495(11) 0.026 Uani 1 1 d . . .
C145 C 0.27863(11) 0.85791(10) 0.46295(11) 0.026 Uani 1 1 d . . .
H145 H 0.2721 0.8407 0.4254 0.031 Uiso 1 1 calc R . .
C146 C 0.28386(14) 0.81779(12) 0.50852(14) 0.038 Uani 1 1 d . . .
H14A H 0.3188 0.7977 0.5149 0.058 Uiso 1 1 calc R . .
H14B H 0.2493 0.7964 0.4948 0.058 Uiso 1 1 calc R . .
H14C H 0.2868 0.8337 0.5449 0.058 Uiso 1 1 calc R . .
C147 C 0.22466(13) 0.88934(12) 0.45495(14) 0.039 Uani 1 1 d . . .
H14D H 0.2273 0.9026 0.4925 0.059 Uiso 1 1 calc R . .
H14E H 0.1897 0.8686 0.4388 0.059 Uiso 1 1 calc R . .
H14F H 0.2224 0.9169 0.4285 0.059 Uiso 1 1 calc R . .
C148 C 0.48082(11) 0.88392(10) 0.45670(12) 0.028 Uani 1 1 d . . .
H148 H 0.4632 0.8638 0.4205 0.034 Uiso 1 1 calc R . .
C149 C 0.52250(14) 0.85003(13) 0.50221(15) 0.044 Uani 1 1 d . . .
H14G H 0.5409 0.8686 0.5384 0.066 Uiso 1 1 calc R . .
H14H H 0.5526 0.8379 0.4887 0.066 Uiso 1 1 calc R . .
H14I H 0.5009 0.8217 0.5090 0.066 Uiso 1 1 calc R . .
C150 C 0.51408(14) 0.92666(12) 0.44292(15) 0.041 Uani 1 1 d . . .
H15A H 0.4865 0.9494 0.4154 0.061 Uiso 1 1 calc R . .
H15B H 0.5410 0.9134 0.4259 0.061 Uiso 1 1 calc R . .
H15C H 0.5361 0.9447 0.4786 0.061 Uiso 1 1 calc R . .
C151 C 0.4342(2) 1.0851(2) 0.1730(2) 0.085 Uiso 1 1 d . . .
H15D H 0.4243 1.0541 0.1880 0.128 Uiso 1 1 calc R . .
H15E H 0.3987 1.1045 0.1539 0.128 Uiso 1 1 calc R . .
H15F H 0.4614 1.1044 0.2051 0.128 Uiso 1 1 calc R . .
C152 C 0.46168(17) 1.07339(14) 0.13097(16) 0.052 Uiso 1 1 d . . .
C153 C 0.51635(18) 1.05376(16) 0.15012(19) 0.062 Uiso 1 1 d . . .
H153 H 0.5358 1.0489 0.1906 0.074 Uiso 1 1 calc R . .
C154 C 0.5454(2) 1.0404(2) 0.1140(2) 0.082 Uiso 1 1 d . . .
H154 H 0.5839 1.0274 0.1294 0.099 Uiso 1 1 calc R . .
C155 C 0.5180(2) 1.0464(2) 0.0578(2) 0.083 Uiso 1 1 d . . .
H155 H 0.5373 1.0370 0.0328 0.100 Uiso 1 1 calc R . .
C156 C 0.4655(2) 1.06475(17) 0.0351(2) 0.067 Uiso 1 1 d . . .
H156 H 0.4478 1.0681 -0.0058 0.081 Uiso 1 1 calc R . .
C157 C 0.4333(2) 1.08028(19) 0.0708(2) 0.075 Uiso 1 1 d . . .
H157 H 0.3954 1.0943 0.0544 0.091 Uiso 1 1 calc R . .
C158 C 0.13085(17) 0.63062(15) 0.23832(15) 0.054 Uani 1 1 d . . .
H15G H 0.1477 0.6323 0.2085 0.081 Uiso 1 1 calc R . .
H15H H 0.1238 0.6644 0.2490 0.081 Uiso 1 1 calc R . .
H15I H 0.0940 0.6123 0.2233 0.081 Uiso 1 1 calc R . .
C159 C 0.17236(13) 0.60436(12) 0.29067(13) 0.037 Uani 1 1 d . . .
C160 C 0.16958(12) 0.61026(11) 0.34516(13) 0.032 Uani 1 1 d . . .
H160 H 0.1414 0.6321 0.3498 0.038 Uiso 1 1 calc R . .
C161 C 0.20703(13) 0.58494(11) 0.39243(13) 0.034 Uani 1 1 d . . .
H161 H 0.2044 0.5893 0.4292 0.041 Uiso 1 1 calc R . .
C162 C 0.24859(14) 0.55317(12) 0.38665(16) 0.043 Uani 1 1 d . . .
H162 H 0.2745 0.5358 0.4193 0.052 Uiso 1 1 calc R . .
C163 C 0.25193(15) 0.54705(13) 0.33326(18) 0.053 Uani 1 1 d . . .
H163 H 0.2803 0.5254 0.3289 0.064 Uiso 1 1 calc R . .
C164 C 0.21450(15) 0.57207(14) 0.28630(16) 0.049 Uani 1 1 d . . .
H164 H 0.2173 0.5673 0.2496 0.059 Uiso 1 1 calc R . .
C203 C 0.0038(6) 1.0694(4) 0.0140(6) 0.102 Uiso 0.50 1 d PD A -1
H203 H 0.0172 1.1012 0.0080 0.122 Uiso 0.50 1 calc PR A -1
C204 C -0.0317(7) 1.0664(5) 0.0464(8) 0.141 Uiso 0.50 1 d PD A -1
H204 H -0.0419 1.0954 0.0622 0.169 Uiso 0.50 1 calc PR A -1
C205 C -0.0504(5) 1.0229(4) 0.0542(5) 0.101 Uiso 0.50 1 d PD A -1
H205 H -0.0733 1.0204 0.0773 0.122 Uiso 0.50 1 calc PR A -1
C206 C -0.0386(5) 0.9821(4) 0.0311(5) 0.086 Uiso 0.50 1 d PD A -1
H206 H -0.0551 0.9516 0.0370 0.103 Uiso 0.50 1 calc PR A -1
C201 C -0.0033(6) 0.9812(3) -0.0013(6) 0.087 Uiso 0.50 1 d PD A -1
C200 C 0.0113(10) 0.9448(6) -0.0248(10) 0.171 Uiso 0.50 1 d PD A -1
H20A H 0.0292 0.9191 0.0044 0.257 Uiso 0.50 1 calc PR A -1
H20B H 0.0393 0.9558 -0.0416 0.257 Uiso 0.50 1 calc PR A -1
H20C H -0.0233 0.9311 -0.0553 0.257 Uiso 0.50 1 calc PR A -1
C202 C 0.0194(5) 1.0307(4) -0.0083(5) 0.080 Uiso 0.50 1 d PD A -1
H202 H 0.0449 1.0343 -0.0287 0.096 Uiso 0.50 1 calc PR A -1

loop_
_atom_site_aniso_label
_atom_site_aniso_U_11
_atom_site_aniso_U_22
_atom_site_aniso_U_33
_atom_site_aniso_U_23
_atom_site_aniso_U_13
_atom_site_aniso_U_12
Sm1 0.021 0.018 0.021 0.001 0.006 0.001
K1 0.038 0.027 0.026 0.000 0.016 0.002
N1 0.020 0.023 0.027 -0.001 0.008 -0.005
C1 0.020 0.022 0.025 0.002 0.010 0.001
Sm2 0.017 0.015 0.017 -0.001 0.006 0.000
K2 0.031 0.026 0.019 0.002 0.008 0.002
N2 0.020 0.021 0.021 0.000 0.007 -0.002
C2 0.024 0.028 0.032 0.001 0.007 -0.009
N3 0.016 0.022 0.033 0.001 0.004 0.001
C3 0.026 0.030 0.072 0.003 0.015 -0.006
N4 0.018 0.019 0.032 -0.001 0.008 -0.001
C4 0.024 0.037 0.121 0.005 0.015 -0.007
N5 0.022 0.024 0.023 0.003 0.008 0.002
C5 0.030 0.033 0.119 -0.001 0.014 -0.013
N6 0.022 0.021 0.024 0.002 0.008 0.000
C6 0.034 0.026 0.073 -0.001 0.012 -0.008
N7 0.015 0.019 0.025 0.000 0.006 0.000
C7 0.027 0.028 0.033 -0.001 0.009 -0.008
N8 0.014 0.021 0.025 0.000 0.007 0.002
C8 0.031 0.026 0.033 -0.003 0.014 -0.004
N9 0.018 0.020 0.020 -0.002 0.007 -0.001
C9 0.058 0.047 0.041 0.005 0.027 0.002
N10 0.018 0.020 0.023 -0.006 0.007 -0.005
C10 0.040 0.037 0.036 0.005 0.014 0.001
N11 0.019 0.019 0.020 -0.001 0.006 0.000
C11 0.023 0.035 0.092 0.007 0.020 -0.004
N12 0.021 0.019 0.020 -0.001 0.007 0.000
C12 0.070 0.046 0.083 0.015 0.033 0.014
C13 0.079 0.052 0.082 -0.003 0.030 0.009
C14 0.021 0.023 0.021 0.000 0.009 -0.004
C15 0.020 0.026 0.021 0.001 0.009 -0.003
C16 0.022 0.032 0.023 0.001 0.006 -0.002
C17 0.028 0.034 0.023 -0.002 0.005 -0.006
C18 0.032 0.026 0.025 -0.005 0.010 -0.007
C19 0.027 0.023 0.026 0.002 0.012 -0.003
C20 0.021 0.024 0.022 0.000 0.007 0.000
C21 0.024 0.037 0.030 -0.001 0.010 0.003
C22 0.040 0.028 0.035 -0.002 0.019 -0.003
C23 0.029 0.024 0.027 0.000 0.012 0.000
C24 0.043 0.026 0.043 -0.004 0.012 0.003
C25 0.031 0.034 0.039 0.005 0.016 0.004
C26 0.021 0.020 0.029 -0.001 0.006 0.000
C27 0.018 0.020 0.045 0.007 0.005 -0.001
C28 0.021 0.022 0.057 0.009 0.018 0.000
C29 0.025 0.034 0.069 0.011 0.018 0.005
C30 0.021 0.032 0.085 0.016 0.012 0.005
C31 0.025 0.034 0.064 0.010 -0.005 -0.003
C32 0.025 0.031 0.051 0.002 -0.003 0.001
C33 0.025 0.030 0.052 0.002 0.023 0.005
C34 0.039 0.035 0.059 -0.006 0.026 -0.003
C35 0.041 0.046 0.064 0.007 0.035 0.010
C36 0.048 0.085 0.050 -0.022 -0.020 0.027
C37 0.092 0.115 0.088 -0.015 0.037 -0.002
C38 0.073 0.064 0.067 -0.009 0.006 0.008
C39 0.022 0.019 0.031 -0.006 0.013 -0.001
C40 0.027 0.018 0.036 -0.005 0.014 0.001
C41 0.035 0.019 0.048 -0.003 0.023 0.000
C42 0.026 0.021 0.056 -0.010 0.022 -0.006
C43 0.019 0.027 0.041 -0.010 0.014 -0.001
C44 0.022 0.023 0.031 -0.007 0.014 0.000
C45 0.034 0.021 0.036 0.001 0.010 0.000
C46 0.062 0.034 0.042 0.003 0.021 0.003
C47 0.034 0.024 0.047 0.002 0.008 0.003
C48 0.019 0.036 0.032 -0.001 0.011 -0.002
C49 0.026 0.032 0.048 0.007 0.019 0.004
C50 0.025 0.066 0.036 0.007 0.008 -0.002
C51 0.019 0.022 0.025 0.001 0.006 0.003
C52 0.027 0.023 0.019 0.004 0.010 -0.001
C53 0.026 0.028 0.021 0.004 0.007 -0.003
C54 0.035 0.028 0.024 0.000 0.008 -0.007
C55 0.045 0.025 0.027 0.001 0.014 -0.001
C56 0.035 0.027 0.024 0.006 0.012 0.006
C57 0.027 0.026 0.020 0.004 0.009 0.002
C58 0.024 0.034 0.030 0.002 0.006 -0.002
C59 0.031 0.071 0.038 -0.003 0.000 0.007
C60 0.045 0.067 0.062 0.022 0.033 0.017
C61 0.026 0.031 0.023 0.002 0.006 0.004
C62 0.026 0.059 0.043 -0.007 0.009 0.005
C63 0.046 0.043 0.024 0.004 0.005 0.000
C64 0.027 0.019 0.026 0.000 0.013 0.002
C65 0.028 0.023 0.031 -0.002 0.015 -0.001
C66 0.034 0.028 0.042 -0.004 0.021 -0.005
C67 0.048 0.024 0.040 0.005 0.025 0.000
C68 0.042 0.025 0.032 0.005 0.018 0.005
C69 0.030 0.024 0.026 0.001 0.013 0.004
C70 0.023 0.034 0.036 0.000 0.012 -0.002
C71 0.037 0.060 0.041 -0.010 0.010 0.015
C72 0.055 0.070 0.036 -0.016 0.002 0.024
C73 0.027 0.032 0.027 0.004 0.008 0.004
C74 0.033 0.050 0.056 0.012 0.008 0.010
C75 0.036 0.053 0.041 -0.010 0.009 -0.005
C76 0.020 0.016 0.026 0.000 0.009 0.002
C77 0.020 0.020 0.024 0.001 0.007 -0.003
C78 0.019 0.024 0.020 0.000 0.006 -0.002
C79 0.020 0.029 0.029 -0.001 0.008 -0.007
C80 0.027 0.031 0.040 -0.007 0.008 -0.014
C81 0.037 0.027 0.038 -0.010 0.011 -0.008
C82 0.026 0.023 0.031 -0.002 0.009 -0.002
C83 0.015 0.026 0.025 -0.002 0.005 -0.002
C84 0.017 0.041 0.032 -0.008 0.010 -0.004
C85 0.022 0.027 0.035 0.001 0.008 0.000
C86 0.031 0.030 0.038 -0.011 0.013 -0.001
C87 0.042 0.065 0.043 -0.017 0.018 0.006
C88 0.041 0.032 0.058 -0.009 0.016 0.009
C89 0.016 0.019 0.028 -0.003 0.005 0.002
C90 0.022 0.023 0.026 -0.003 0.006 0.005
C91 0.025 0.037 0.026 0.001 0.002 0.012
C92 0.018 0.048 0.034 -0.002 0.004 0.012
C93 0.018 0.039 0.034 -0.004 0.008 0.003
C94 0.019 0.023 0.033 -0.003 0.009 0.000
C95 0.028 0.027 0.029 0.003 0.008 0.008
C96 0.044 0.031 0.040 0.007 0.014 0.002
C97 0.039 0.043 0.028 0.002 0.012 0.009
C98 0.024 0.030 0.042 0.008 0.017 0.005
C99 0.034 0.057 0.031 0.012 0.009 -0.002
C100 0.032 0.036 0.059 0.010 0.028 0.006
C101 0.020 0.018 0.019 0.001 0.007 0.003
C102 0.017 0.022 0.018 -0.004 0.005 -0.002
C103 0.019 0.027 0.017 -0.003 0.005 0.002
C104 0.019 0.034 0.022 -0.002 0.007 0.004
C105 0.021 0.038 0.024 -0.003 0.011 -0.004
C106 0.027 0.026 0.025 0.001 0.009 -0.003
C107 0.020 0.023 0.018 -0.001 0.004 0.001
C108 0.030 0.030 0.026 0.006 0.015 0.011
C109 0.032 0.068 0.029 0.016 0.015 0.022
C110 0.067 0.030 0.048 0.005 0.035 0.009
C111 0.025 0.025 0.029 0.004 0.012 0.004
C112 0.042 0.026 0.069 0.012 0.028 0.006
C113 0.026 0.043 0.032 0.004 0.009 0.009
C114 0.023 0.024 0.023 -0.004 0.008 -0.006
C115 0.026 0.025 0.029 -0.001 0.003 -0.004
C116 0.038 0.024 0.040 0.004 -0.001 -0.009
C117 0.033 0.034 0.049 0.004 -0.004 -0.015
C118 0.025 0.033 0.047 0.005 -0.004 -0.008
C119 0.023 0.024 0.035 -0.001 0.006 -0.004
C120 0.032 0.023 0.044 0.003 -0.007 -0.006
C121 0.034 0.071 0.060 0.033 0.020 0.014
C122 0.054 0.035 0.028 -0.005 0.004 0.012
C123 0.025 0.024 0.042 0.001 0.001 -0.004
C124 0.053 0.036 0.045 0.008 0.007 -0.004
C125 0.046 0.034 0.074 -0.009 0.020 0.000
C126 0.013 0.021 0.025 0.000 0.007 0.002
C127 0.021 0.019 0.016 -0.003 0.007 -0.001
C128 0.022 0.021 0.017 -0.004 0.007 -0.002
C129 0.025 0.019 0.021 0.000 0.007 0.001
C130 0.030 0.020 0.027 0.000 0.010 -0.003
C131 0.024 0.025 0.024 -0.002 0.009 -0.006
C132 0.021 0.023 0.018 -0.004 0.006 -0.003
C133 0.021 0.022 0.024 0.003 0.010 0.002
C134 0.044 0.048 0.039 -0.008 0.028 -0.009
C135 0.022 0.044 0.038 0.011 0.004 -0.005
C136 0.021 0.025 0.028 -0.003 0.009 -0.002
C137 0.030 0.034 0.056 0.003 0.024 0.000
C138 0.027 0.039 0.033 -0.007 0.001 0.005
C139 0.027 0.020 0.017 0.001 0.006 0.003
C140 0.028 0.023 0.020 0.001 0.007 0.006
C141 0.038 0.031 0.027 -0.004 0.015 0.006
C142 0.045 0.030 0.034 -0.013 0.016 -0.003
C143 0.035 0.032 0.032 -0.010 0.010 -0.006
C144 0.027 0.027 0.022 -0.003 0.005 -0.001
C145 0.026 0.030 0.024 0.002 0.012 0.004
C146 0.038 0.040 0.040 0.011 0.018 0.003
C147 0.031 0.047 0.040 0.001 0.014 0.009
C148 0.026 0.029 0.028 -0.006 0.009 -0.004
C149 0.039 0.046 0.053 0.016 0.025 0.010
C150 0.043 0.038 0.047 0.008 0.024 0.005
C158 0.057 0.065 0.036 0.000 0.013 -0.022
C159 0.035 0.042 0.033 -0.007 0.012 -0.018
C160 0.027 0.032 0.039 -0.009 0.015 -0.008
C161 0.036 0.035 0.033 -0.004 0.013 -0.007
C162 0.036 0.031 0.055 -0.006 0.008 -0.004
C163 0.038 0.045 0.079 -0.030 0.024 -0.006
C164 0.048 0.062 0.050 -0.030 0.032 -0.024

loop_
_atom_type_symbol
_atom_type_description
_atom_type_scat_dispersion_real
_atom_type_scat_dispersion_imag
_atom_type_scat_source
C C 0.0033 0.0016 'International Tables Vol C Tables 4.2.6.8 and 6.1.1.4'
H H 0.0000 0.0000 'International Tables Vol C Tables 4.2.6.8 and 6.1.1.4'
N N 0.0061 0.0033 'International Tables Vol C Tables 4.2.6.8 and 6.1.1.4'
K K 0.2009 0.2494 'International Tables Vol C Tables 4.2.6.8 and 6.1.1.4'
Sm Sm -0.1638 3.4418 'International Tables Vol C Tables 4.2.6.8 and 6.1.1.4'

loop_
_geom_angle_atom_site_label_1
_geom_angle_atom_site_label_2
_geom_angle_atom_site_label_3
_geom_angle
_geom_angle_site_symmetry_1
_geom_angle_site_symmetry_3
N5 Sm1 N4 101.08(7) . .
N5 Sm1 N1 106.02(7) . .
N4 Sm1 N1 152.40(7) . .
N5 Sm1 N3 114.45(7) . .
N4 Sm1 N3 53.30(7) . .
N1 Sm1 N3 117.17(7) . .
N5 Sm1 N2 132.00(7) . .
N4 Sm1 N2 104.69(7) . .
N1 Sm1 N2 52.18(7) . .
N3 Sm1 N2 113.45(7) . .
N6 K1 C18 157.93(7) . 4_585
N6 K1 C17 133.76(7) . 4_585
C18 K1 C17 25.34(7) 4_585 4_585
N6 K1 C19 167.77(7) . 4_585
C18 K1 C19 25.32(7) 4_585 4_585
C17 K1 C19 44.72(7) 4_585 4_585
N6 K1 C16 121.24(7) . 4_585
C18 K1 C16 43.95(7) 4_585 4_585
C17 K1 C16 24.94(7) 4_585 4_585
C19 K1 C16 51.35(7) 4_585 4_585
N6 K1 C14 142.49(7) . 4_585
C18 K1 C14 44.28(6) 4_585 4_585
C17 K1 C14 51.56(7) 4_585 4_585
C19 K1 C14 25.31(6) 4_585 4_585
C16 K1 C14 43.55(7) 4_585 4_585
N6 K1 C15 124.56(7) . 4_585
C18 K1 C15 51.25(7) 4_585 4_585
C17 K1 C15 44.04(7) 4_585 4_585
C19 K1 C15 44.10(6) 4_585 4_585
C16 K1 C15 24.70(6) 4_585 4_585
C14 K1 C15 24.63(6) 4_585 4_585
C1 N1 C2 118.4(2) . .
C1 N1 Sm1 95.00(15) . .
C2 N1 Sm1 144.24(17) . .
N1 C1 N2 120.7(2) . .
N1 C1 H1 119.6 . .
N2 C1 H1 119.6 . .
N10 Sm2 N11 105.43(7) . .
N10 Sm2 N7 143.90(7) . .
N11 Sm2 N7 110.31(7) . .
N10 Sm2 N8 106.35(7) . .
N11 Sm2 N8 116.03(7) . .
N7 Sm2 N8 52.74(6) . .
N10 Sm2 N9 52.04(6) . .
N11 Sm2 N9 128.64(6) . .
N7 Sm2 N9 105.73(6) . .
N8 Sm2 N9 114.75(6) . .
N12 K2 C104 126.84(7) . 4_576
N12 K2 C105 140.12(7) . 4_576
C104 K2 C105 24.82(7) 4_576 4_576
N12 K2 C103 128.60(6) . 4_576
C104 K2 C103 24.85(6) 4_576 4_576
C105 K2 C103 43.65(7) 4_576 4_576
N12 K2 C106 163.29(7) . 4_576
C104 K2 C106 42.68(7) 4_576 4_576
C105 K2 C106 24.23(7) 4_576 4_576
C103 K2 C106 49.63(6) 4_576 4_576
N12 K2 C102 144.95(6) . 4_576
C104 K2 C102 42.51(6) 4_576 4_576
C105 K2 C102 49.58(6) 4_576 4_576
C103 K2 C102 23.97(6) 4_576 4_576
C106 K2 C102 41.73(6) 4_576 4_576
N12 K2 C107 168.45(6) . 4_576
C104 K2 C107 49.16(6) 4_576 4_576
C105 K2 C107 42.16(6) 4_576 4_576
C103 K2 C107 42.17(6) 4_576 4_576
C106 K2 C107 23.41(6) 4_576 4_576
C102 K2 C107 23.65(6) 4_576 4_576
C1 N2 C14 119.2(2) . .
C1 N2 Sm1 91.79(15) . .
C14 N2 Sm1 148.94(16) . .
C7 C2 C3 120.8(2) . .
C7 C2 N1 121.2(2) . .
C3 C2 N1 117.8(2) . .
C26 N3 C27 117.4(2) . .
C26 N3 Sm1 92.34(15) . .
C27 N3 Sm1 149.92(16) . .
C4 C3 C2 118.3(3) . .
C4 C3 C11 119.1(3) . .
C2 C3 C11 122.6(3) . .
C26 N4 C39 119.7(2) . .
C26 N4 Sm1 93.47(15) . .
C39 N4 Sm1 146.15(16) . .
C5 C4 C3 121.4(3) . .
C5 C4 H4 119.3 . .
C3 C4 H4 119.3 . .
C51 N5 C52 114.0(2) . .
C51 N5 Sm1 115.78(16) . .
C52 N5 Sm1 130.19(15) . .
C6 C5 C4 119.6(3) . .
C6 C5 H5 120.2 . .
C4 C5 H5 120.2 . .
C51 N6 C64 118.9(2) . .
C51 N6 K1 130.02(17) . .
C64 N6 K1 109.42(15) . .
C5 C6 C7 121.5(3) . .
C5 C6 H6 119.2 . .
C7 C6 H6 119.2 . .
C76 N7 C77 120.1(2) . .
C76 N7 Sm2 93.92(14) . .
C77 N7 Sm2 145.89(16) . .
C6 C7 C2 118.3(3) . .
C6 C7 C8 119.1(3) . .
C2 C7 C8 122.6(2) . .
C76 N8 C89 116.9(2) . .
C76 N8 Sm2 92.80(14) . .
C89 N8 Sm2 150.33(16) . .
C7 C8 C9 109.9(3) . .
C7 C8 C10 113.1(2) . .
C9 C8 C10 109.9(2) . .
C7 C8 H8 107.9 . .
C9 C8 H8 107.9 . .
C10 C8 H8 107.9 . .
C101 N9 C102 117.9(2) . .
C101 N9 Sm2 90.19(14) . .
C102 N9 Sm2 151.08(15) . .
C8 C9 H9A 109.5 . .
C8 C9 H9B 109.5 . .
H9A C9 H9B 109.5 . .
C8 C9 H9C 109.5 . .
H9A C9 H9C 109.5 . .
H9B C9 H9C 109.5 . .
C101 N10 C114 118.4(2) . .
C101 N10 Sm2 96.59(15) . .
C114 N10 Sm2 144.91(16) . .
C8 C10 H10A 109.5 . .
C8 C10 H10B 109.5 . .
H10A C10 H10B 109.5 . .
C8 C10 H10C 109.5 . .
H10A C10 H10C 109.5 . .
H10B C10 H10C 109.5 . .
C126 N11 C127 113.5(2) . .
C126 N11 Sm2 108.70(16) . .
C127 N11 Sm2 137.76(15) . .
C12 C11 C3 112.2(3) . .
C12 C11 C13 109.9(3) . .
C3 C11 C13 111.6(3) . .
C12 C11 H11 107.6 . .
C3 C11 H11 107.6 . .
C13 C11 H11 107.6 . .
C126 N12 C139 115.8(2) . .
C126 N12 K2 126.52(16) . .
C139 N12 K2 115.76(15) . .
C11 C12 H12A 109.5 . .
C11 C12 H12B 109.5 . .
H12A C12 H12B 109.5 . .
C11 C12 H12C 109.5 . .
H12A C12 H12C 109.5 . .
H12B C12 H12C 109.5 . .
C11 C13 H13A 109.5 . .
C11 C13 H13B 109.5 . .
H13A C13 H13B 109.5 . .
C11 C13 H13C 109.5 . .
H13A C13 H13C 109.5 . .
H13B C13 H13C 109.5 . .
C15 C14 N2 122.5(2) . .
C15 C14 C19 119.3(2) . .
N2 C14 C19 118.1(2) . .
C15 C14 K1 78.21(14) . 4_586
N2 C14 K1 121.16(15) . 4_586
C19 C14 K1 73.82(14) . 4_586
C16 C15 C14 119.3(2) . .
C16 C15 C20 118.5(2) . .
C14 C15 C20 122.1(2) . .
C16 C15 K1 75.04(14) . 4_586
C14 C15 K1 77.16(14) . 4_586
C20 C15 K1 120.38(15) . 4_586
C17 C16 C15 121.6(2) . .
C17 C16 K1 75.12(16) . 4_586
C15 C16 K1 80.26(15) . 4_586
C17 C16 H16 119.2 . .
C15 C16 H16 119.2 . .
K1 C16 H16 115.9 4_586 .
C16 C17 C18 119.0(2) . .
C16 C17 K1 79.94(16) . 4_586
C18 C17 K1 76.08(16) . 4_586
C16 C17 H17 120.5 . .
C18 C17 H17 120.5 . .
K1 C17 H17 114.2 4_586 .
C17 C18 C19 121.6(2) . .
C17 C18 K1 78.57(16) . 4_586
C19 C18 K1 79.46(15) . 4_586
C17 C18 H18 119.2 . .
C19 C18 H18 119.2 . .
K1 C18 H18 113.0 4_586 .
C18 C19 C14 119.2(2) . .
C18 C19 C23 121.2(2) . .
C14 C19 C23 119.4(2) . .
C18 C19 K1 75.22(15) . 4_586
C14 C19 K1 80.87(14) . 4_586
C23 C19 K1 110.87(16) . 4_586
C15 C20 C21 111.1(2) . .
C15 C20 C22 111.9(2) . .
C21 C20 C22 110.3(2) . .
C15 C20 H20 107.8 . .
C21 C20 H20 107.8 . .
C22 C20 H20 107.8 . .
C20 C21 H21A 109.5 . .
C20 C21 H21B 109.5 . .
H21A C21 H21B 109.5 . .
C20 C21 H21C 109.5 . .
H21A C21 H21C 109.5 . .
H21B C21 H21C 109.5 . .
C20 C22 H22A 109.5 . .
C20 C22 H22B 109.5 . .
H22A C22 H22B 109.5 . .
C20 C22 H22C 109.5 . .
H22A C22 H22C 109.5 . .
H22B C22 H22C 109.5 . .
C19 C23 C24 113.4(2) . .
C19 C23 C25 109.2(2) . .
C24 C23 C25 111.3(2) . .
C19 C23 H23 107.6 . .
C24 C23 H23 107.6 . .
C25 C23 H23 107.6 . .
C23 C24 H24A 109.5 . .
C23 C24 H24B 109.5 . .
H24A C24 H24B 109.5 . .
C23 C24 H24C 109.5 . .
H24A C24 H24C 109.5 . .
H24B C24 H24C 109.5 . .
C23 C25 H25A 109.5 . .
C23 C25 H25B 109.5 . .
H25A C25 H25B 109.5 . .
C23 C25 H25C 109.5 . .
H25A C25 H25C 109.5 . .
H25B C25 H25C 109.5 . .
N3 C26 N4 120.9(2) . .
N3 C26 H26 119.6 . .
N4 C26 H26 119.6 . .
C28 C27 C32 119.4(3) . .
C28 C27 N3 123.0(3) . .
C32 C27 N3 117.5(3) . .
C27 C28 C29 119.1(3) . .
C27 C28 C33 122.8(2) . .
C29 C28 C33 118.1(3) . .
C30 C29 C28 120.9(3) . .
C30 C29 H29 119.5 . .
C28 C29 H29 119.5 . .
C31 C30 C29 120.2(3) . .
C31 C30 H30 119.9 . .
C29 C30 H30 119.9 . .
C30 C31 C32 121.6(3) . .
C30 C31 H31 119.2 . .
C32 C31 H31 119.2 . .
C31 C32 C27 118.8(3) . .
C31 C32 C36 120.6(3) . .
C27 C32 C36 120.6(3) . .
C28 C33 C34 111.3(3) . .
C28 C33 C35 112.6(2) . .
C34 C33 C35 108.9(3) . .
C28 C33 H33 108.0 . .
C34 C33 H33 108.0 . .
C35 C33 H33 108.0 . .
C33 C34 H34A 109.5 . .
C33 C34 H34B 109.5 . .
H34A C34 H34B 109.5 . .
C33 C34 H34C 109.5 . .
H34A C34 H34C 109.5 . .
H34B C34 H34C 109.5 . .
C33 C35 H35A 109.5 . .
C33 C35 H35B 109.5 . .
H35A C35 H35B 109.5 . .
C33 C35 H35C 109.5 . .
H35A C35 H35C 109.5 . .
H35B C35 H35C 109.5 . .
C37 C36 C32 110.0(4) . .
C37 C36 C38 109.2(4) . .
C32 C36 C38 113.8(4) . .
C37 C36 H36 107.9 . .
C32 C36 H36 107.9 . .
C38 C36 H36 107.9 . .
C36 C37 H37A 109.5 . .
C36 C37 H37B 109.5 . .
H37A C37 H37B 109.5 . .
C36 C37 H37C 109.5 . .
H37A C37 H37C 109.5 . .
H37B C37 H37C 109.5 . .
C36 C38 H38A 109.5 . .
C36 C38 H38B 109.5 . .
H38A C38 H38B 109.5 . .
C36 C38 H38C 109.5 . .
H38A C38 H38C 109.5 . .
H38B C38 H38C 109.5 . .
N4 C39 C40 123.6(2) . .
N4 C39 C44 117.0(2) . .
C40 C39 C44 119.2(2) . .
C41 C40 C39 118.6(3) . .
C41 C40 C45 118.0(2) . .
C39 C40 C45 123.4(2) . .
C42 C41 C40 122.0(3) . .
C42 C41 H41 119.0 . .
C40 C41 H41 119.0 . .
C43 C42 C41 119.2(2) . .
C43 C42 H42 120.4 . .
C41 C42 H42 120.4 . .
C42 C43 C44 121.4(3) . .
C42 C43 H43 119.3 . .
C44 C43 H43 119.3 . .
C43 C44 C39 119.5(2) . .
C43 C44 C48 120.6(2) . .
C39 C44 C48 119.9(2) . .
C40 C45 C46 112.9(3) . .
C40 C45 C47 112.6(2) . .
C46 C45 C47 109.1(2) . .
C40 C45 H45 107.3 . .
C46 C45 H45 107.3 . .
C47 C45 H45 107.3 . .
C45 C46 H46A 109.5 . .
C45 C46 H46B 109.5 . .
H46A C46 H46B 109.5 . .
C45 C46 H46C 109.5 . .
H46A C46 H46C 109.5 . .
H46B C46 H46C 109.5 . .
C45 C47 H47A 109.5 . .
C45 C47 H47B 109.5 . .
H47A C47 H47B 109.5 . .
C45 C47 H47C 109.5 . .
H47A C47 H47C 109.5 . .
H47B C47 H47C 109.5 . .
C44 C48 C49 110.1(2) . .
C44 C48 C50 114.7(2) . .
C49 C48 C50 109.5(2) . .
C44 C48 H48 107.4 . .
C49 C48 H48 107.4 . .
C50 C48 H48 107.4 . .
C48 C49 H49A 109.5 . .
C48 C49 H49B 109.5 . .
H49A C49 H49B 109.5 . .
C48 C49 H49C 109.5 . .
H49A C49 H49C 109.5 . .
H49B C49 H49C 109.5 . .
C48 C50 H50A 109.5 . .
C48 C50 H50B 109.5 . .
H50A C50 H50B 109.5 . .
C48 C50 H50C 109.5 . .
H50A C50 H50C 109.5 . .
H50B C50 H50C 109.5 . .
N6 C51 N5 126.6(2) . .
N6 C51 H51 116.7 . .
N5 C51 H51 116.7 . .
C57 C52 C53 119.3(2) . .
C57 C52 N5 120.1(2) . .
C53 C52 N5 120.6(2) . .
C54 C53 C52 119.1(2) . .
C54 C53 C58 120.1(2) . .
C52 C53 C58 120.7(2) . .
C55 C54 C53 121.8(3) . .
C55 C54 H54 119.1 . .
C53 C54 H54 119.1 . .
C54 C55 C56 119.2(3) . .
C54 C55 H55 120.4 . .
C56 C55 H55 120.4 . .
C55 C56 C57 121.3(3) . .
C55 C56 H56 119.4 . .
C57 C56 H56 119.4 . .
C56 C57 C52 119.3(2) . .
C56 C57 C61 119.9(2) . .
C52 C57 C61 120.7(2) . .
C53 C58 C60 109.2(2) . .
C53 C58 C59 113.0(2) . .
C60 C58 C59 111.0(3) . .
C53 C58 H58 107.9 . .
C60 C58 H58 107.9 . .
C59 C58 H58 107.9 . .
C58 C59 H59A 109.5 . .
C58 C59 H59B 109.5 . .
H59A C59 H59B 109.5 . .
C58 C59 H59C 109.5 . .
H59A C59 H59C 109.5 . .
H59B C59 H59C 109.5 . .
C58 C60 H60A 109.5 . .
C58 C60 H60B 109.5 . .
H60A C60 H60B 109.5 . .
C58 C60 H60C 109.5 . .
H60A C60 H60C 109.5 . .
H60B C60 H60C 109.5 . .
C57 C61 C62 113.8(2) . .
C57 C61 C63 109.3(2) . .
C62 C61 C63 110.6(2) . .
C57 C61 H61 107.6 . .
C62 C61 H61 107.6 . .
C63 C61 H61 107.6 . .
C61 C62 H62A 109.5 . .
C61 C62 H62B 109.5 . .
H62A C62 H62B 109.5 . .
C61 C62 H62C 109.5 . .
H62A C62 H62C 109.5 . .
H62B C62 H62C 109.5 . .
C61 C63 H63A 109.5 . .
C61 C63 H63B 109.5 . .
H63A C63 H63B 109.5 . .
C61 C63 H63C 109.5 . .
H63A C63 H63C 109.5 . .
H63B C63 H63C 109.5 . .
C69 C64 C65 119.6(2) . .
C69 C64 N6 120.1(2) . .
C65 C64 N6 120.0(2) . .
C66 C65 C64 118.9(3) . .
C66 C65 C70 119.4(2) . .
C64 C65 C70 121.7(2) . .
C67 C66 C65 121.4(3) . .
C67 C66 H66 119.3 . .
C65 C66 H66 119.3 . .
C66 C67 C68 119.6(3) . .
C66 C67 H67 120.2 . .
C68 C67 H67 120.2 . .
C67 C68 C69 121.5(3) . .
C67 C68 H68 119.3 . .
C69 C68 H68 119.3 . .
C68 C69 C64 119.0(3) . .
C68 C69 C73 120.0(2) . .
C64 C69 C73 121.0(2) . .
C65 C70 C72 112.4(3) . .
C65 C70 C71 111.5(2) . .
C72 C70 C71 109.2(3) . .
C65 C70 H70 107.8 . .
C72 C70 H70 107.8 . .
C71 C70 H70 107.8 . .
C70 C71 H71A 109.5 . .
C70 C71 H71B 109.5 . .
H71A C71 H71B 109.5 . .
C70 C71 H71C 109.5 . .
H71A C71 H71C 109.5 . .
H71B C71 H71C 109.5 . .
C70 C72 H72A 109.5 . .
C70 C72 H72B 109.5 . .
H72A C72 H72B 109.5 . .
C70 C72 H72C 109.5 . .
H72A C72 H72C 109.5 . .
H72B C72 H72C 109.5 . .
C75 C73 C69 110.6(2) . .
C75 C73 C74 108.8(3) . .
C69 C73 C74 113.6(2) . .
C75 C73 H73 107.9 . .
C69 C73 H73 107.9 . .
C74 C73 H73 107.9 . .
C73 C74 H74A 109.5 . .
C73 C74 H74B 109.5 . .
H74A C74 H74B 109.5 . .
C73 C74 H74C 109.5 . .
H74A C74 H74C 109.5 . .
H74B C74 H74C 109.5 . .
C73 C75 H75A 109.5 . .
C73 C75 H75B 109.5 . .
H75A C75 H75B 109.5 . .
C73 C75 H75C 109.5 . .
H75A C75 H75C 109.5 . .
H75B C75 H75C 109.5 . .
N8 C76 N7 120.0(2) . .
N8 C76 H76 120.0 . .
N7 C76 H76 120.0 . .
N7 C77 C82 124.4(2) . .
N7 C77 C78 116.1(2) . .
C82 C77 C78 119.2(2) . .
C79 C78 C77 119.6(2) . .
C79 C78 C83 121.0(2) . .
C77 C78 C83 119.3(2) . .
C80 C79 C78 121.1(2) . .
C80 C79 H79 119.5 . .
C78 C79 H79 119.5 . .
C81 C80 C79 119.3(2) . .
C81 C80 H80 120.4 . .
C79 C80 H80 120.4 . .
C80 C81 C82 122.3(3) . .
C80 C81 H81 118.9 . .
C82 C81 H81 118.9 . .
C81 C82 C77 118.5(2) . .
C81 C82 C86 117.3(2) . .
C77 C82 C86 124.2(2) . .
C78 C83 C84 114.5(2) . .
C78 C83 C85 109.8(2) . .
C84 C83 C85 109.8(2) . .
C78 C83 H83 107.5 . .
C84 C83 H83 107.5 . .
C85 C83 H83 107.5 . .
C83 C84 H84A 109.5 . .
C83 C84 H84B 109.5 . .
H84A C84 H84B 109.5 . .
C83 C84 H84C 109.5 . .
H84A C84 H84C 109.5 . .
H84B C84 H84C 109.5 . .
C83 C85 H85A 109.5 . .
C83 C85 H85B 109.5 . .
H85A C85 H85B 109.5 . .
C83 C85 H85C 109.5 . .
H85A C85 H85C 109.5 . .
H85B C85 H85C 109.5 . .
C82 C86 C88 110.9(3) . .
C82 C86 C87 112.3(2) . .
C88 C86 C87 110.4(3) . .
C82 C86 H86 107.7 . .
C88 C86 H86 107.7 . .
C87 C86 H86 107.7 . .
C86 C87 H87A 109.5 . .
C86 C87 H87B 109.5 . .
H87A C87 H87B 109.5 . .
C86 C87 H87C 109.5 . .
H87A C87 H87C 109.5 . .
H87B C87 H87C 109.5 . .
C86 C88 H88A 109.5 . .
C86 C88 H88B 109.5 . .
H88A C88 H88B 109.5 . .
C86 C88 H88C 109.5 . .
H88A C88 H88C 109.5 . .
H88B C88 H88C 109.5 . .
C90 C89 C94 120.0(2) . .
C90 C89 N8 123.3(2) . .
C94 C89 N8 116.6(2) . .
C91 C90 C89 118.4(2) . .
C91 C90 C95 118.0(2) . .
C89 C90 C95 123.6(2) . .
C92 C91 C90 121.7(3) . .
C92 C91 H91 119.2 . .
C90 C91 H91 119.2 . .
C91 C92 C93 119.5(2) . .
C91 C92 H92 120.3 . .
C93 C92 H92 120.3 . .
C92 C93 C94 121.4(3) . .
C92 C93 H93 119.3 . .
C94 C93 H93 119.3 . .
C93 C94 C89 119.0(3) . .
C93 C94 C98 120.4(2) . .
C89 C94 C98 120.4(2) . .
C90 C95 C96 112.1(2) . .
C90 C95 C97 111.4(2) . .
C96 C95 C97 109.1(2) . .
C90 C95 H95 108.1 . .
C96 C95 H95 108.1 . .
C97 C95 H95 108.1 . .
C95 C96 H96A 109.5 . .
C95 C96 H96B 109.5 . .
H96A C96 H96B 109.5 . .
C95 C96 H96C 109.5 . .
H96A C96 H96C 109.5 . .
H96B C96 H96C 109.5 . .
C95 C97 H97A 109.5 . .
C95 C97 H97B 109.5 . .
H97A C97 H97B 109.5 . .
C95 C97 H97C 109.5 . .
H97A C97 H97C 109.5 . .
H97B C97 H97C 109.5 . .
C94 C98 C99 110.0(2) . .
C94 C98 C100 114.2(2) . .
C99 C98 C100 109.8(3) . .
C94 C98 H98 107.5 . .
C99 C98 H98 107.5 . .
C100 C98 H98 107.5 . .
C98 C99 H99A 109.5 . .
C98 C99 H99B 109.5 . .
H99A C99 H99B 109.5 . .
C98 C99 H99C 109.5 . .
H99A C99 H99C 109.5 . .
H99B C99 H99C 109.5 . .
C98 C100 H10D 109.5 . .
C98 C100 H10E 109.5 . .
H10D C100 H10E 109.5 . .
C98 C100 H10F 109.5 . .
H10D C100 H10F 109.5 . .
H10E C100 H10F 109.5 . .
N10 C101 N9 121.2(2) . .
N10 C101 H101 119.4 . .
N9 C101 H101 119.4 . .
C103 C102 N9 122.2(2) . .
C103 C102 C107 119.3(2) . .
N9 C102 C107 118.4(2) . .
C103 C102 K2 72.30(13) . 4_575
N9 C102 K2 122.79(14) . 4_575
C107 C102 K2 78.52(14) . 4_575
C104 C103 C102 118.6(2) . .
C104 C103 C108 118.6(2) . .
C102 C103 C108 122.8(2) . .
C104 C103 K2 72.60(14) . 4_575
C102 C103 K2 83.74(14) . 4_575
C108 C103 K2 115.26(16) . 4_575
C105 C104 C103 121.9(2) . .
C105 C104 K2 79.19(15) . 4_575
C103 C104 K2 82.56(15) . 4_575
C105 C104 H104 119.0 . .
C103 C104 H104 119.0 . .
K2 C104 H104 109.1 4_575 .
C104 C105 C106 119.2(2) . .
C104 C105 K2 75.99(15) . 4_575
C106 C105 K2 82.98(16) . 4_575
C104 C105 H105 120.4 . .
C106 C105 H105 120.4 . .
K2 C105 H105 111.1 4_575 .
C105 C106 C107 121.2(2) . .
C105 C106 K2 72.79(15) . 4_575
C107 C106 K2 82.83(15) . 4_575
C105 C106 H106 119.4 . .
C107 C106 H106 119.4 . .
K2 C106 H106 115.4 4_575 .
C106 C107 C102 119.7(2) . .
C106 C107 C111 120.7(2) . .
C102 C107 C111 119.5(2) . .
C106 C107 K2 73.76(15) . 4_575
C102 C107 K2 77.83(14) . 4_575
C111 C107 K2 117.12(15) . 4_575
C103 C108 C110 112.0(2) . .
C103 C108 C109 110.3(2) . .
C110 C108 C109 109.5(3) . .
C103 C108 H108 108.3 . .
C110 C108 H108 108.3 . .
C109 C108 H108 108.3 . .
C108 C109 H10G 109.5 . .
C108 C109 H10H 109.5 . .
H10G C109 H10H 109.5 . .
C108 C109 H10I 109.5 . .
H10G C109 H10I 109.5 . .
H10H C109 H10I 109.5 . .
C108 C110 H11A 109.5 . .
C108 C110 H11B 109.5 . .
H11A C110 H11B 109.5 . .
C108 C110 H11C 109.5 . .
H11A C110 H11C 109.5 . .
H11B C110 H11C 109.5 . .
C107 C111 C112 114.0(2) . .
C107 C111 C113 108.8(2) . .
C112 C111 C113 110.9(2) . .
C107 C111 H111 107.6 . .
C112 C111 H111 107.6 . .
C113 C111 H111 107.6 . .
C111 C112 H11D 109.5 . .
C111 C112 H11E 109.5 . .
H11D C112 H11E 109.5 . .
C111 C112 H11F 109.5 . .
H11D C112 H11F 109.5 . .
H11E C112 H11F 109.5 . .
C111 C113 H11G 109.5 . .
C111 C113 H11H 109.5 . .
H11G C113 H11H 109.5 . .
C111 C113 H11I 109.5 . .
H11G C113 H11I 109.5 . .
H11H C113 H11I 109.5 . .
C119 C114 C115 120.8(2) . .
C119 C114 N10 119.5(2) . .
C115 C114 N10 119.5(2) . .
C116 C115 C114 118.7(2) . .
C116 C115 C120 119.4(2) . .
C114 C115 C120 121.9(2) . .
C117 C116 C115 120.9(3) . .
C117 C116 H116 119.5 . .
C115 C116 H116 119.5 . .
C118 C117 C116 119.8(3) . .
C118 C117 H117 120.1 . .
C116 C117 H117 120.1 . .
C117 C118 C119 121.3(3) . .
C117 C118 H118 119.4 . .
C119 C118 H118 119.4 . .
C118 C119 C114 118.4(3) . .
C118 C119 C123 119.1(2) . .
C114 C119 C123 122.5(2) . .
C122 C120 C121 109.3(3) . .
C122 C120 C115 113.1(3) . .
C121 C120 C115 111.4(3) . .
C122 C120 H120 107.6 . .
C121 C120 H120 107.6 . .
C115 C120 H120 107.6 . .
C120 C121 H12D 109.5 . .
C120 C121 H12E 109.5 . .
H12D C121 H12E 109.5 . .
C120 C121 H12F 109.5 . .
H12D C121 H12F 109.5 . .
H12E C121 H12F 109.5 . .
C120 C122 H12G 109.5 . .
C120 C122 H12H 109.5 . .
H12G C122 H12H 109.5 . .
C120 C122 H12I 109.5 . .
H12G C122 H12I 109.5 . .
H12H C122 H12I 109.5 . .
C125 C123 C119 111.3(3) . .
C125 C123 C124 110.7(3) . .
C119 C123 C124 111.4(2) . .
C125 C123 H123 107.8 . .
C119 C123 H123 107.8 . .
C124 C123 H123 107.8 . .
C123 C124 H12J 109.5 . .
C123 C124 H12K 109.5 . .
H12J C124 H12K 109.5 . .
C123 C124 H12L 109.5 . .
H12J C124 H12L 109.5 . .
H12K C124 H12L 109.5 . .
C123 C125 H12M 109.5 . .
C123 C125 H12N 109.5 . .
H12M C125 H12N 109.5 . .
C123 C125 H12O 109.5 . .
H12M C125 H12O 109.5 . .
H12N C125 H12O 109.5 . .
N12 C126 N11 127.4(2) . .
N12 C126 H126 116.3 . .
N11 C126 H126 116.3 . .
C128 C127 C132 120.2(2) . .
C128 C127 N11 120.2(2) . .
C132 C127 N11 119.6(2) . .
C129 C128 C127 119.1(2) . .
C129 C128 C133 119.9(2) . .
C127 C128 C133 121.0(2) . .
C130 C129 C128 120.8(2) . .
C130 C129 H129 119.6 . .
C128 C129 H129 119.6 . .
C129 C130 C131 119.5(2) . .
C129 C130 H130 120.3 . .
C131 C130 H130 120.3 . .
C130 C131 C132 121.6(2) . .
C130 C131 H131 119.2 . .
C132 C131 H131 119.2 . .
C131 C132 C127 118.7(2) . .
C131 C132 C136 121.1(2) . .
C127 C132 C136 120.1(2) . .
C128 C133 C134 109.6(2) . .
C128 C133 C135 113.6(2) . .
C134 C133 C135 109.7(2) . .
C128 C133 H133 107.9 . .
C134 C133 H133 107.9 . .
C135 C133 H133 107.9 . .
C133 C134 H13D 109.5 . .
C133 C134 H13E 109.5 . .
H13D C134 H13E 109.5 . .
C133 C134 H13F 109.5 . .
H13D C134 H13F 109.5 . .
H13E C134 H13F 109.5 . .
C133 C135 H13G 109.5 . .
C133 C135 H13H 109.5 . .
H13G C135 H13H 109.5 . .
C133 C135 H13I 109.5 . .
H13G C135 H13I 109.5 . .
H13H C135 H13I 109.5 . .
C132 C136 C137 113.4(2) . .
C132 C136 C138 109.7(2) . .
C137 C136 C138 110.8(2) . .
C132 C136 H136 107.6 . .
C137 C136 H136 107.6 . .
C138 C136 H136 107.6 . .
C136 C137 H13J 109.5 . .
C136 C137 H13K 109.5 . .
H13J C137 H13K 109.5 . .
C136 C137 H13L 109.5 . .
H13J C137 H13L 109.5 . .
H13K C137 H13L 109.5 . .
C136 C138 H13M 109.5 . .
C136 C138 H13N 109.5 . .
H13M C138 H13N 109.5 . .
C136 C138 H13O 109.5 . .
H13M C138 H13O 109.5 . .
H13N C138 H13O 109.5 . .
C144 C139 C140 120.4(2) . .
C144 C139 N12 120.4(2) . .
C140 C139 N12 119.1(2) . .
C141 C140 C139 118.4(2) . .
C141 C140 C145 121.1(2) . .
C139 C140 C145 120.4(2) . .
C142 C141 C140 121.5(3) . .
C142 C141 H141 119.3 . .
C140 C141 H141 119.3 . .
C141 C142 C143 119.8(3) . .
C141 C142 H142 120.1 . .
C143 C142 H142 120.1 . .
C142 C143 C144 121.5(3) . .
C142 C143 H143 119.3 . .
C144 C143 H143 119.3 . .
C143 C144 C139 118.5(2) . .
C143 C144 C148 119.8(2) . .
C139 C144 C148 121.7(2) . .
C140 C145 C147 114.1(2) . .
C140 C145 C146 110.9(2) . .
C147 C145 C146 108.3(2) . .
C140 C145 H145 107.8 . .
C147 C145 H145 107.8 . .
C146 C145 H145 107.8 . .
C145 C146 H14A 109.5 . .
C145 C146 H14B 109.5 . .
H14A C146 H14B 109.5 . .
C145 C146 H14C 109.5 . .
H14A C146 H14C 109.5 . .
H14B C146 H14C 109.5 . .
C145 C147 H14D 109.5 . .
C145 C147 H14E 109.5 . .
H14D C147 H14E 109.5 . .
C145 C147 H14F 109.5 . .
H14D C147 H14F 109.5 . .
H14E C147 H14F 109.5 . .
C149 C148 C144 110.4(2) . .
C149 C148 C150 110.3(2) . .
C144 C148 C150 114.3(2) . .
C149 C148 H148 107.1 . .
C144 C148 H148 107.1 . .
C150 C148 H148 107.1 . .
C148 C149 H14G 109.5 . .
C148 C149 H14H 109.5 . .
H14G C149 H14H 109.5 . .
C148 C149 H14I 109.5 . .
H14G C149 H14I 109.5 . .
H14H C149 H14I 109.5 . .
C148 C150 H15A 109.5 . .
C148 C150 H15B 109.5 . .
H15A C150 H15B 109.5 . .
C148 C150 H15C 109.5 . .
H15A C150 H15C 109.5 . .
H15B C150 H15C 109.5 . .
C152 C151 H15D 109.5 . .
C152 C151 H15E 109.5 . .
H15D C151 H15E 109.5 . .
C152 C151 H15F 109.5 . .
H15D C151 H15F 109.5 . .
H15E C151 H15F 109.5 . .
C153 C152 C157 117.3(4) . .
C153 C152 C151 119.5(4) . .
C157 C152 C151 123.1(4) . .
C152 C153 C154 124.0(4) . .
C152 C153 H153 118.0 . .
C154 C153 H153 118.0 . .
C155 C154 C153 118.0(5) . .
C155 C154 H154 121.0 . .
C153 C154 H154 121.0 . .
C156 C155 C154 122.9(6) . .
C156 C155 H155 118.6 . .
C154 C155 H155 118.6 . .
C155 C156 C157 121.6(5) . .
C155 C156 H156 119.2 . .
C157 C156 H156 119.2 . .
C152 C157 C156 116.2(4) . .
C152 C157 H157 121.9 . .
C156 C157 H157 121.9 . .
C159 C158 H15G 109.5 . .
C159 C158 H15H 109.5 . .
H15G C158 H15H 109.5 . .
C159 C158 H15I 109.5 . .
H15G C158 H15I 109.5 . .
H15H C158 H15I 109.5 . .
C164 C159 C160 117.2(3) . .
C164 C159 C158 121.0(3) . .
C160 C159 C158 121.7(3) . .
C161 C160 C159 121.0(3) . .
C161 C160 H160 119.5 . .
C159 C160 H160 119.5 . .
C160 C161 C162 120.4(3) . .
C160 C161 H161 119.8 . .
C162 C161 H161 119.8 . .
C163 C162 C161 119.3(3) . .
C163 C162 H162 120.3 . .
C161 C162 H162 120.3 . .
C164 C163 C162 120.2(3) . .
C164 C163 H163 119.9 . .
C162 C163 H163 119.9 . .
C163 C164 C159 121.9(3) . .
C163 C164 H164 119.1 . .
C159 C164 H164 119.1 . .
C202 C203 C204 123.4(10) . .
C202 C203 H203 118.3 . .
C204 C203 H203 118.3 . .
C205 C204 C203 118.3(11) . .
C205 C204 H204 120.9 . .
C203 C204 H204 120.9 . .
C204 C205 C206 122.3(10) . .
C204 C205 H205 118.8 . .
C206 C205 H205 118.8 . .
C205 C206 C201 123.6(9) . .
C205 C206 H206 118.2 . .
C201 C206 H206 118.2 . .
C200 C201 C206 129.1(11) . .
C200 C201 C202 117.2(11) . .
C206 C201 C202 113.8(7) . .
C203 C202 C201 118.6(9) . .
C203 C202 H202 120.7 . .
C201 C202 H202 120.7 . .

loop_
_geom_bond_atom_site_label_1
_geom_bond_atom_site_label_2
_geom_bond_distance
_geom_bond_site_symmetry_2
Sm1 N5 2.557(2) .
Sm1 N4 2.559(2) .
Sm1 N1 2.575(2) .
Sm1 N3 2.587(2) .
Sm1 N2 2.641(2) .
K1 N6 2.677(2) .
K1 C18 3.151(3) 4_585
K1 C17 3.182(3) 4_585
K1 C19 3.204(3) 4_585
K1 C16 3.242(3) 4_585
K1 C14 3.294(3) 4_585
K1 C15 3.307(3) 4_585
N1 C1 1.315(3) .
N1 C2 1.425(3) .
C1 N2 1.325(3) .
C1 H1 0.9500 .
Sm2 N10 2.545(2) .
Sm2 N11 2.571(2) .
Sm2 N7 2.573(2) .
Sm2 N8 2.601(2) .
Sm2 N9 2.684(2) .
K2 N12 2.774(2) .
K2 C104 3.188(3) 4_576
K2 C105 3.228(3) 4_576
K2 C103 3.313(3) 4_576
K2 C106 3.354(3) 4_576
K2 C102 3.457(2) 4_576
K2 C107 3.466(3) 4_576
N2 C14 1.412(3) .
C2 C7 1.407(4) .
C2 C3 1.407(4) .
N3 C26 1.324(3) .
N3 C27 1.432(3) .
C3 C4 1.393(4) .
C3 C11 1.525(5) .
N4 C26 1.329(3) .
N4 C39 1.414(3) .
C4 C5 1.384(5) .
C4 H4 0.9500 .
N5 C51 1.337(3) .
N5 C52 1.427(3) .
C5 C6 1.374(5) .
C5 H5 0.9500 .
N6 C51 1.302(3) .
N6 C64 1.424(3) .
C6 C7 1.395(4) .
C6 H6 0.9500 .
N7 C76 1.329(3) .
N7 C77 1.410(3) .
C7 C8 1.514(4) .
N8 C76 1.325(3) .
N8 C89 1.428(3) .
C8 C9 1.527(4) .
C8 C10 1.534(4) .
C8 H8 1.0000 .
N9 C101 1.321(3) .
N9 C102 1.416(3) .
C9 H9A 0.9800 .
C9 H9B 0.9800 .
C9 H9C 0.9800 .
N10 C101 1.316(3) .
N10 C114 1.424(3) .
C10 H10A 0.9800 .
C10 H10B 0.9800 .
C10 H10C 0.9800 .
N11 C126 1.329(3) .
N11 C127 1.431(3) .
C11 C12 1.517(5) .
C11 C13 1.527(6) .
C11 H11 1.0000 .
N12 C126 1.315(3) .
N12 C139 1.425(3) .
C12 H12A 0.9800 .
C12 H12B 0.9800 .
C12 H12C 0.9800 .
C13 H13A 0.9800 .
C13 H13B 0.9800 .
C13 H13C 0.9800 .
C14 C15 1.408(4) .
C14 C19 1.427(4) .
C14 K1 3.294(3) 4_586
C15 C16 1.402(4) .
C15 C20 1.517(3) .
C15 K1 3.307(3) 4_586
C16 C17 1.389(4) .
C16 K1 3.242(3) 4_586
C16 H16 0.9500 .
C17 C18 1.390(4) .
C17 K1 3.182(3) 4_586
C17 H17 0.9500 .
C18 C19 1.394(4) .
C18 K1 3.151(3) 4_586
C18 H18 0.9500 .
C19 C23 1.518(4) .
C19 K1 3.204(3) 4_586
C20 C21 1.530(3) .
C20 C22 1.531(4) .
C20 H20 1.0000 .
C21 H21A 0.9800 .
C21 H21B 0.9800 .
C21 H21C 0.9800 .
C22 H22A 0.9800 .
C22 H22B 0.9800 .
C22 H22C 0.9800 .
C23 C24 1.528(4) .
C23 C25 1.530(4) .
C23 H23 1.0000 .
C24 H24A 0.9800 .
C24 H24B 0.9800 .
C24 H24C 0.9800 .
C25 H25A 0.9800 .
C25 H25B 0.9800 .
C25 H25C 0.9800 .
C26 H26 0.9500 .
C27 C28 1.403(4) .
C27 C32 1.415(4) .
C28 C29 1.404(4) .
C28 C33 1.506(4) .
C29 C30 1.370(5) .
C29 H29 0.9500 .
C30 C31 1.360(5) .
C30 H30 0.9500 .
C31 C32 1.397(4) .
C31 H31 0.9500 .
C32 C36 1.495(5) .
C33 C34 1.530(4) .
C33 C35 1.542(4) .
C33 H33 1.0000 .
C34 H34A 0.9800 .
C34 H34B 0.9800 .
C34 H34C 0.9800 .
C35 H35A 0.9800 .
C35 H35B 0.9800 .
C35 H35C 0.9800 .
C36 C37 1.491(7) .
C36 C38 1.529(6) .
C36 H36 1.0000 .
C37 H37A 0.9800 .
C37 H37B 0.9800 .
C37 H37C 0.9800 .
C38 H38A 0.9800 .
C38 H38B 0.9800 .
C38 H38C 0.9800 .
C39 C40 1.419(4) .
C39 C44 1.420(4) .
C40 C41 1.395(4) .
C40 C45 1.525(4) .
C41 C42 1.384(4) .
C41 H41 0.9500 .
C42 C43 1.380(4) .
C42 H42 0.9500 .
C43 C44 1.391(4) .
C43 H43 0.9500 .
C44 C48 1.514(4) .
C45 C46 1.527(4) .
C45 C47 1.538(4) .
C45 H45 1.0000 .
C46 H46A 0.9800 .
C46 H46B 0.9800 .
C46 H46C 0.9800 .
C47 H47A 0.9800 .
C47 H47B 0.9800 .
C47 H47C 0.9800 .
C48 C49 1.533(4) .
C48 C50 1.534(4) .
C48 H48 1.0000 .
C49 H49A 0.9800 .
C49 H49B 0.9800 .
C49 H49C 0.9800 .
C50 H50A 0.9800 .
C50 H50B 0.9800 .
C50 H50C 0.9800 .
C51 H51 0.9500 .
C52 C57 1.415(4) .
C52 C53 1.416(4) .
C53 C54 1.392(4) .
C53 C58 1.519(4) .
C54 C55 1.381(4) .
C54 H54 0.9500 .
C55 C56 1.388(4) .
C55 H55 0.9500 .
C56 C57 1.395(4) .
C56 H56 0.9500 .
C57 C61 1.518(4) .
C58 C60 1.521(4) .
C58 C59 1.527(4) .
C58 H58 1.0000 .
C59 H59A 0.9800 .
C59 H59B 0.9800 .
C59 H59C 0.9800 .
C60 H60A 0.9800 .
C60 H60B 0.9800 .
C60 H60C 0.9800 .
C61 C62 1.529(4) .
C61 C63 1.533(4) .
C61 H61 1.0000 .
C62 H62A 0.9800 .
C62 H62B 0.9800 .
C62 H62C 0.9800 .
C63 H63A 0.9800 .
C63 H63B 0.9800 .
C63 H63C 0.9800 .
C64 C69 1.411(4) .
C64 C65 1.415(4) .
C65 C66 1.397(4) .
C65 C70 1.518(4) .
C66 C67 1.374(4) .
C66 H66 0.9500 .
C67 C68 1.382(4) .
C67 H67 0.9500 .
C68 C69 1.392(4) .
C68 H68 0.9500 .
C69 C73 1.526(4) .
C70 C72 1.520(4) .
C70 C71 1.526(4) .
C70 H70 1.0000 .
C71 H71A 0.9800 .
C71 H71B 0.9800 .
C71 H71C 0.9800 .
C72 H72A 0.9800 .
C72 H72B 0.9800 .
C72 H72C 0.9800 .
C73 C75 1.524(4) .
C73 C74 1.536(4) .
C73 H73 1.0000 .
C74 H74A 0.9800 .
C74 H74B 0.9800 .
C74 H74C 0.9800 .
C75 H75A 0.9800 .
C75 H75B 0.9800 .
C75 H75C 0.9800 .
C76 H76 0.9500 .
C77 C82 1.415(4) .
C77 C78 1.421(3) .
C78 C79 1.393(3) .
C78 C83 1.514(3) .
C79 C80 1.383(4) .
C79 H79 0.9500 .
C80 C81 1.379(4) .
C80 H80 0.9500 .
C81 C82 1.398(4) .
C81 H81 0.9500 .
C82 C86 1.525(4) .
C83 C84 1.531(3) .
C83 C85 1.537(4) .
C83 H83 1.0000 .
C84 H84A 0.9800 .
C84 H84B 0.9800 .
C84 H84C 0.9800 .
C85 H85A 0.9800 .
C85 H85B 0.9800 .
C85 H85C 0.9800 .
C86 C88 1.532(4) .
C86 C87 1.535(4) .
C86 H86 1.0000 .
C87 H87A 0.9800 .
C87 H87B 0.9800 .
C87 H87C 0.9800 .
C88 H88A 0.9800 .
C88 H88B 0.9800 .
C88 H88C 0.9800 .
C89 C90 1.408(4) .
C89 C94 1.414(4) .
C90 C91 1.405(4) .
C90 C95 1.520(4) .
C91 C92 1.374(4) .
C91 H91 0.9500 .
C92 C93 1.384(4) .
C92 H92 0.9500 .
C93 C94 1.388(4) .
C93 H93 0.9500 .
C94 C98 1.520(4) .
C95 C96 1.527(4) .
C95 C97 1.532(4) .
C95 H95 1.0000 .
C96 H96A 0.9800 .
C96 H96B 0.9800 .
C96 H96C 0.9800 .
C97 H97A 0.9800 .
C97 H97B 0.9800 .
C97 H97C 0.9800 .
C98 C99 1.526(4) .
C98 C100 1.528(4) .
C98 H98 1.0000 .
C99 H99A 0.9800 .
C99 H99B 0.9800 .
C99 H99C 0.9800 .
C100 H10D 0.9800 .
C100 H10E 0.9800 .
C100 H10F 0.9800 .
C101 H101 0.9500 .
C102 C103 1.413(3) .
C102 C107 1.419(3) .
C102 K2 3.457(2) 4_575
C103 C104 1.404(4) .
C103 C108 1.515(4) .
C103 K2 3.313(3) 4_575
C104 C105 1.379(4) .
C104 K2 3.188(3) 4_575
C104 H104 0.9500 .
C105 C106 1.387(4) .
C105 K2 3.228(3) 4_575
C105 H105 0.9500 .
C106 C107 1.388(4) .
C106 K2 3.354(3) 4_575
C106 H106 0.9500 .
C107 C111 1.519(3) .
C107 K2 3.466(3) 4_575
C108 C110 1.530(4) .
C108 C109 1.538(4) .
C108 H108 1.0000 .
C109 H10G 0.9800 .
C109 H10H 0.9800 .
C109 H10I 0.9800 .
C110 H11A 0.9800 .
C110 H11B 0.9800 .
C110 H11C 0.9800 .
C111 C112 1.525(4) .
C111 C113 1.532(4) .
C111 H111 1.0000 .
C112 H11D 0.9800 .
C112 H11E 0.9800 .
C112 H11F 0.9800 .
C113 H11G 0.9800 .
C113 H11H 0.9800 .
C113 H11I 0.9800 .
C114 C119 1.401(4) .
C114 C115 1.401(4) .
C115 C116 1.390(4) .
C115 C120 1.525(4) .
C116 C117 1.380(4) .
C116 H116 0.9500 .
C117 C118 1.379(4) .
C117 H117 0.9500 .
C118 C119 1.388(4) .
C118 H118 0.9500 .
C119 C123 1.522(4) .
C120 C122 1.509(5) .
C120 C121 1.511(5) .
C120 H120 1.0000 .
C121 H12D 0.9800 .
C121 H12E 0.9800 .
C121 H12F 0.9800 .
C122 H12G 0.9800 .
C122 H12H 0.9800 .
C122 H12I 0.9800 .
C123 C125 1.519(5) .
C123 C124 1.535(5) .
C123 H123 1.0000 .
C124 H12J 0.9800 .
C124 H12K 0.9800 .
C124 H12L 0.9800 .
C125 H12M 0.9800 .
C125 H12N 0.9800 .
C125 H12O 0.9800 .
C126 H126 0.9500 .
C127 C128 1.408(3) .
C127 C132 1.415(3) .
C128 C129 1.402(3) .
C128 C133 1.518(3) .
C129 C130 1.389(4) .
C129 H129 0.9500 .
C130 C131 1.390(4) .
C130 H130 0.9500 .
C131 C132 1.390(4) .
C131 H131 0.9500 .
C132 C136 1.518(3) .
C133 C134 1.521(4) .
C133 C135 1.528(4) .
C133 H133 1.0000 .
C134 H13D 0.9800 .
C134 H13E 0.9800 .
C134 H13F 0.9800 .
C135 H13G 0.9800 .
C135 H13H 0.9800 .
C135 H13I 0.9800 .
C136 C137 1.525(4) .
C136 C138 1.534(4) .
C136 H136 1.0000 .
C137 H13J 0.9800 .
C137 H13K 0.9800 .
C137 H13L 0.9800 .
C138 H13M 0.9800 .
C138 H13N 0.9800 .
C138 H13O 0.9800 .
C139 C144 1.410(4) .
C139 C140 1.418(4) .
C140 C141 1.392(4) .
C140 C145 1.517(4) .
C141 C142 1.376(4) .
C141 H141 0.9500 .
C142 C143 1.385(4) .
C142 H142 0.9500 .
C143 C144 1.391(4) .
C143 H143 0.9500 .
C144 C148 1.524(4) .
C145 C147 1.529(4) .
C145 C146 1.536(4) .
C145 H145 1.0000 .
C146 H14A 0.9800 .
C146 H14B 0.9800 .
C146 H14C 0.9800 .
C147 H14D 0.9800 .
C147 H14E 0.9800 .
C147 H14F 0.9800 .
C148 C149 1.519(4) .
C148 C150 1.525(4) .
C148 H148 1.0000 .
C149 H14G 0.9800 .
C149 H14H 0.9800 .
C149 H14I 0.9800 .
C150 H15A 0.9800 .
C150 H15B 0.9800 .
C150 H15C 0.9800 .
C151 C152 1.480(6) .
C151 H15D 0.9800 .
C151 H15E 0.9800 .
C151 H15F 0.9800 .
C152 C153 1.362(6) .
C152 C157 1.411(6) .
C153 C154 1.391(7) .
C153 H153 0.9500 .
C154 C155 1.317(7) .
C154 H154 0.9500 .
C155 C156 1.305(7) .
C155 H155 0.9500 .
C156 C157 1.458(6) .
C156 H156 0.9500 .
C157 H157 0.9500 .
C158 C159 1.501(5) .
C158 H15G 0.9800 .
C158 H15H 0.9800 .
C158 H15I 0.9800 .
C159 C164 1.392(5) .
C159 C160 1.393(4) .
C160 C161 1.376(4) .
C160 H160 0.9500 .
C161 C162 1.385(4) .
C161 H161 0.9500 .
C162 C163 1.372(5) .
C162 H162 0.9500 .
C163 C164 1.368(6) .
C163 H163 0.9500 .
C164 H164 0.9500 .
C203 C202 1.304(11) .
C203 C204 1.397(13) .
C203 H203 0.9500 .
C204 C205 1.298(13) .
C204 H204 0.9500 .
C205 C206 1.322(11) .
C205 H205 0.9500 .
C206 C201 1.391(12) .
C206 H206 0.9500 .
C201 C200 1.262(15) .
C201 C202 1.480(11) .
C200 H20A 0.9800 .
C200 H20B 0.9800 .
C200 H20C 0.9800 .
C202 H202 0.9500 .
